data_7046046
loop_
_publ_author_name
'Leng, Ji-Dong'
'Kostopoulos, Andreas K.'
'Isherwood, Liam H.'
'Ariciu, Ana-Maria'
'Tuna, Floriana'
'Vit\'orica-Yrez\'abal, I\~nigo J'
'Pritchard, Robin G.'
'Whitehead, George F. S.'
'Timco, Grigore A.'
'Mills, David P.'
'Winpenny, Richard E. P.'

_publ_section_title
;
 Chromium chains as polydentate fluoride ligands for actinides and group
 IV metals.
;
_journal_issue 18
_journal_name_full 'Dalton transactions (Cambridge, England : 2003)'
_journal_page_first 6361
_journal_page_last 6369
_journal_paper_doi 10.1039/c8dt00803e
_journal_volume 47
_journal_year 2018
_chemical_formula_moiety 'C80 H144 Cr6 F12 O32 Th2, 2(C6 H16 N), C4 H10 O'
_chemical_formula_sum 'C96 H186 Cr6 F12 N2 O33 Th2'
_chemical_formula_weight 2900.54
_space_group_crystal_system monoclinic
_space_group_IT_number 14
_space_group_name_Hall '-P 2yn'
_space_group_name_H-M_alt 'P 1 21/n 1'
_symmetry_space_group_name_Hall '-P 2yn'
_symmetry_space_group_name_H-M 'P 1 21/n 1'
_atom_sites_solution_hydrogens geom
_atom_sites_solution_primary dual
_audit_creation_date 2018-02-15
_audit_creation_method
;
Olex2 1.2
(compiled 2017.08.10 svn.r3458 for OlexSys, GUI svn.r5381)
;
_audit_update_record
;
2018-02-15 deposited with the CCDC.
2018-03-29 downloaded from the CCDC.
;
_cell_angle_alpha 90
_cell_angle_beta 103.033(2)
_cell_angle_gamma 90
_cell_formula_units_Z 4
_cell_length_a 17.7566(3)
_cell_length_b 42.1752(6)
_cell_length_c 18.6391(3)
_cell_measurement_reflns_used 47386
_cell_measurement_temperature 150.0(2)
_cell_measurement_theta_max 73.9710
_cell_measurement_theta_min 2.1580
_cell_volume 13599.0(4)
_computing_molecular_graphics 'Olex2 (Dolomanov et al., 2009)'
_computing_publication_material 'Olex2 (Dolomanov et al., 2009)'
_computing_structure_refinement 'ShelXL (Sheldrick, 2015)'
_computing_structure_solution 'ShelXT (Sheldrick, 2015)'
_diffrn_ambient_temperature 150.0(2)
_diffrn_measured_fraction_theta_full 0.996
_diffrn_measured_fraction_theta_max 0.967
_diffrn_measurement_device 'abstract diffractometer'
_diffrn_measurement_device_type 'Saxi-CrysAlisPro-abstract goniometer imported SAXI images'
_diffrn_radiation_type CuK\a
_diffrn_radiation_wavelength 1.54184
_diffrn_reflns_av_R_equivalents 0.0976
_diffrn_reflns_av_unetI/netI 0.0557
_diffrn_reflns_Laue_measured_fraction_full 0.996
_diffrn_reflns_Laue_measured_fraction_max 0.967
_diffrn_reflns_limit_h_max 20
_diffrn_reflns_limit_h_min -22
_diffrn_reflns_limit_k_max 52
_diffrn_reflns_limit_k_min -49
_diffrn_reflns_limit_l_max 22
_diffrn_reflns_limit_l_min -22
_diffrn_reflns_number 117174
_diffrn_reflns_point_group_measured_fraction_full 0.996
_diffrn_reflns_point_group_measured_fraction_max 0.967
_diffrn_reflns_theta_full 67.684
_diffrn_reflns_theta_max 75.059
_diffrn_reflns_theta_min 2.649
_exptl_absorpt_coefficient_mu 11.429
_exptl_absorpt_correction_T_max 1.00000
_exptl_absorpt_correction_T_min 0.43572
_exptl_absorpt_correction_type multi-scan
_exptl_absorpt_process_details
;
CrysAlisPro, Agilent Technologies,
Version 1.171.37.35 (release 13-08-2014 CrysAlis171 .NET)
(compiled Aug 13 2014,18:06:01)
Empirical absorption correction using spherical harmonics,
 implemented in SCALE3 ABSPACK scaling algorithm.
;
_exptl_crystal_colour 'clear dark green'
_exptl_crystal_colour_lustre clear
_exptl_crystal_colour_modifier dark
_exptl_crystal_colour_primary green
_exptl_crystal_density_diffrn 1.417
_exptl_crystal_description block
_exptl_crystal_F_000 5888
_exptl_crystal_size_max 0.04
_exptl_crystal_size_mid 0.03
_exptl_crystal_size_min 0.02
_refine_diff_density_max 3.872
_refine_diff_density_min -2.216
_refine_diff_density_rms 0.169
_refine_ls_extinction_method none
_refine_ls_goodness_of_fit_ref 1.110
_refine_ls_hydrogen_treatment constr
_refine_ls_matrix_type full
_refine_ls_number_parameters 2020
_refine_ls_number_reflns 27102
_refine_ls_number_restraints 4655
_refine_ls_restrained_S_all 1.040
_refine_ls_R_factor_all 0.0904
_refine_ls_R_factor_gt 0.0792
_refine_ls_shift/su_max 0.001
_refine_ls_shift/su_mean 0.000
_refine_ls_structure_factor_coef Fsqd
_refine_ls_weighting_details 'w=1/[\s^2^(Fo^2^)+(0.0655P)^2^+166.3081P] where P=(Fo^2^+2Fc^2^)/3'
_refine_ls_weighting_scheme calc
_refine_ls_wR_factor_gt 0.1818
_refine_ls_wR_factor_ref 0.1888
_reflns_Friedel_coverage 0.000
_reflns_number_gt 23422
_reflns_number_total 27102
_reflns_threshold_expression 'I > 2\s(I)'
_cod_data_source_file c8dt00803e2.cif
_cod_data_source_block xadpm45
_cod_depositor_comments 'Adding full bibliography for 7046044--7046048.cif.'
_cod_database_code 7046046
_shelx_shelxl_version_number 2018/1
_shelx_space_group_comment
;
The symmetry employed for this shelxl refinement is uniquely defined
by the following loop, which should always be used as a source of
symmetry information in preference to the above space-group names.
They are only intended as comments.
;
_shelx_estimated_absorpt_t_max 0.804
_shelx_estimated_absorpt_t_min 0.658
_olex2_refinement_description
;
1. Fixed Uiso
 At 1.2 times of:
  All C(H,H) groups, All C(H,H,H,H) groups, All N(H,H) groups, All N(H,H,H,H)
  groups
 At 1.5 times of:
  All C(H,H,H) groups
2. Shared sites
{O24, O24A}
{O7, O7A}
{C17, C17A}
{O22, O22A}
{C77, C77A}
3. Restrained distances
 O7-C17 = O8-O7A = C17A-O8A
 2.4 with sigma of 0.02
 N1-C85 = N1-C81
 1.45 with sigma of 0.02
 C82-C81A = C82A-C81 = C84-C82 = C83-C82A = C86-C85 = C86A-C85 = C87A-C86A =
 C87-C86
 1.54 with sigma of 0.02
 C90-C89 = C89-C88 = C92-C91 = C93-C92
 1.54 with sigma of 0.02
 N2-C88 = N2-C91
 1.45 with sigma of 0.02
 O20-C46 \\sim O19A-C46 \\sim O19-C46 \\sim O20A-C46
 with sigma of 0.02
 O9-C21 \\sim O9A-C21A \\sim O10A-C21A \\sim O10-C21
 with sigma of 0.02
 O15A-C36A \\sim O15-C36 \\sim O16A-C36A \\sim O16-C36
 with sigma of 0.02
 O14-C31 \\sim O14A-C31 \\sim O13A-C31 \\sim O13-C31
 with sigma of 0.02
 C12A-C11 \\sim C12-C11
 with sigma of 0.02
 O11-C26 \\sim O11A-C26A \\sim O12A-C26A \\sim O12-C26
 with sigma of 0.02
 C57-C56 \\sim C56-C57A
 with sigma of 0.02
 O7A-C16A \\sim O7-C16 \\sim O8-C16 \\sim O8A-C16A
 with sigma of 0.02
 C17A-C16A \\sim C17-C16
 with sigma of 0.02
 O22-C51 \\sim O22-C51A \\sim O21A-C51A \\sim O21-C51
 with sigma of 0.02
 Cr4-F8A \\sim Cr4A-F8 \\sim Cr5-F8A
 with sigma of 0.02
4. Restrained planarity
 C16A, C17A, O7A, O8A
 with sigma of 0.1
 O22, C51, C52, O21
 with sigma of 0.1
5. Uiso/Uaniso restraints and constraints
C79A \\sim C79 \\sim C80A \\sim C80 \\sim C78A \\sim C78 \\sim C77: within 2A
with sigma of 0.04 and sigma for terminal atoms of 0.08
C62 \\sim C63 \\sim C65 \\sim C63A \\sim C65A \\sim C64 \\sim C64A \\sim C86
\\sim C85 \\sim N1 \\sim C86A \\sim C81 \\sim C81A \\sim C87 \\sim C87A \\sim
C82A \\sim C82 \\sim C83 \\sim C84 \\sim C11 \\sim O5 \\sim C12 \\sim C13 \\sim
C14 \\sim C15 \\sim C16 \\sim C17 \\sim C18 \\sim C19 \\sim C20 \\sim C25 \\sim
F9 \\sim O6 \\sim O7 \\sim O8 \\sim C12A \\sim C13A \\sim C14A \\sim C15A \\sim
C16A \\sim C17A \\sim C18A \\sim C19A \\sim C20A \\sim C25A \\sim F9A \\sim O6A
\\sim O7A \\sim O8A \\sim C31 \\sim C32 \\sim C33 \\sim C34 \\sim C35 \\sim C46
\\sim F6 \\sim F7 \\sim C21 \\sim C22 \\sim C23 \\sim C24 \\sim C26 \\sim C27
\\sim C28 \\sim C29 \\sim C30 \\sim C36 \\sim C37 \\sim C38 \\sim C39 \\sim C40
\\sim C41 \\sim C42 \\sim C43 \\sim C44 \\sim C45 \\sim C47 \\sim C48 \\sim C49
\\sim C50 \\sim C55 \\sim C59 \\sim F8 \\sim O9 \\sim O10 \\sim O11 \\sim O12
\\sim O13 \\sim O14 \\sim O15 \\sim O16 \\sim O17 \\sim O18 \\sim O19 \\sim O20
\\sim O21 \\sim O23 \\sim C21A \\sim C22A \\sim C23A \\sim C24A \\sim C26A
\\sim C27A \\sim C28A \\sim C29A \\sim C30A \\sim C36A \\sim C37A \\sim C38A
\\sim C39A \\sim C40A \\sim C41A \\sim C42A \\sim C43A \\sim C44A \\sim C45A
\\sim C47A \\sim C48A \\sim C49A \\sim C50A \\sim C55A \\sim C58A \\sim C59A
\\sim F8A \\sim O9A \\sim O10A \\sim O11A \\sim O12A \\sim O13A \\sim O14A
\\sim O15A \\sim O16A \\sim O17A \\sim O18A \\sim O19A \\sim O20A \\sim O21A
\\sim O23A \\sim C56 \\sim F5 \\sim C51 \\sim C52 \\sim C53 \\sim C54 \\sim C57
\\sim C58 \\sim C60 \\sim O22 \\sim O24 \\sim C51A \\sim C52A \\sim C53A \\sim
C54A \\sim C57A \\sim C60A \\sim O22A \\sim O24A: within 2A with sigma of 0.04
and sigma for terminal atoms of 0.08
Uanis(F9A) \\sim Ueq, Uanis(F9) \\sim Ueq: with sigma of 0.02 and sigma for
terminal atoms of 0.04
Uanis(F8A) \\sim Ueq, Uanis(F8) \\sim Ueq: with sigma of 0.02 and sigma for
terminal atoms of 0.04
Uanis(O24) = Uanis(O24A)
Uanis(O7) = Uanis(O7A)
Uanis(C17) = Uanis(C17A)
Uanis(O22) = Uanis(O22A)
Uanis(C77) = Uanis(C77A)
6. Rigid body (RIGU) restrains
 C98, C96, O95, C94, C97
 with sigma for 1-2 distances of 0.004 and sigma for 1-3 distances of 0.004
 C78A, C78, C80, C80A, C79, C79A, C77
 with sigma for 1-2 distances of 0.004 and sigma for 1-3 distances of 0.004
 C62, C63, C65, C63A, C65A, C64, C64A, C86, C85, N1, C86A, C81, C81A, C87,
 C87A, C82A, C82, C83, C84, C11, O5, C12, C13, C14, C15, C16, C17, C18, C19,
 C20, C25, F9, O6, O7, O8, C12A, C13A, C14A, C15A, C16A, C17A, C18A, C19A, C20A,
  C25A, F9A, O6A, O7A, O8A, C31, C32, C33, C34, C35, C46, F6, F7, C21, C22, C23,
  C24, C26, C27, C28, C29, C30, C36, C37, C38, C39, C40, C41, C42, C43, C44,
 C45, C47, C48, C49, C50, C55, C59, F8, O9, O10, O11, O12, O13, O14, O15, O16,
 O17, O18, O19, O20, O21, O23, C21A, C22A, C23A, C24A, C26A, C27A, C28A, C29A,
 C30A, C36A, C37A, C38A, C39A, C40A, C41A, C42A, C43A, C44A, C45A, C47A, C48A,
 C49A, C50A, C55A, C58A, C59A, F8A, O9A, O10A, O11A, O12A, O13A, O14A, O15A,
 O16A, O17A, O18A, O19A, O20A, O21A, O23A, C56, F5, C51, C52, C53, C54, C57,
 C58, C60, O22, O24, C51A, C52A, C53A, C54A, C57A, C60A, O22A, O24A
 with sigma for 1-2 distances of 0.004 and sigma for 1-3 distances of 0.004
7. Same fragment restrains
{C2, C3, C4, C5} sigma for 1-2: 0.02, 1-3: 0.04
as
{C7, C8, C9, C10}
{C2, C3, C4, C5} sigma for 1-2: 0.02, 1-3: 0.04
as
{C32, C33, C34, C35}
{C2, C3, C4, C5} sigma for 1-2: 0.02, 1-3: 0.04
as
{C67, C68, C69, C70}
{C2, C3, C4, C5} sigma for 1-2: 0.02, 1-3: 0.04
as
{C72, C73, C74, C75}
{C2, C3, C4, C5} sigma for 1-2: 0.02, 1-3: 0.04
as
{C77, C78, C79, C80}
{C2, C3, C4, C5} sigma for 1-2: 0.02, 1-3: 0.04
as
{C12, C13, C14, C15}
{C2, C3, C4, C5} sigma for 1-2: 0.02, 1-3: 0.04
as
{C17, C18, C19, C20}
{C2, C3, C4, C5} sigma for 1-2: 0.02, 1-3: 0.04
as
{C22, C23, C24, C25}
{C2, C3, C4, C5} sigma for 1-2: 0.02, 1-3: 0.04
as
{C27, C28, C29, C30}
{C2, C3, C4, C5} sigma for 1-2: 0.02, 1-3: 0.04
as
{C37, C38, C39, C40}
{C2, C3, C4, C5} sigma for 1-2: 0.02, 1-3: 0.04
as
{C42, C43, C44, C45}
{C2, C3, C4, C5} sigma for 1-2: 0.02, 1-3: 0.04
as
{C47, C48, C49, C50}
{C2, C3, C4, C5} sigma for 1-2: 0.02, 1-3: 0.04
as
{C52, C53, C54, C55}
{C2, C3, C4, C5} sigma for 1-2: 0.02, 1-3: 0.04
as
{C57, C58, C59, C60}
{C2, C3, C4, C5} sigma for 1-2: 0.02, 1-3: 0.04
as
{C12A, C13A, C14A, C15A}
{C2, C3, C4, C5} sigma for 1-2: 0.02, 1-3: 0.04
as
{C17A, C18A, C19A, C20A}
{C2, C3, C4, C5} sigma for 1-2: 0.02, 1-3: 0.04
as
{C22A, C23A, C24A, C25A}
{C2, C3, C4, C5} sigma for 1-2: 0.02, 1-3: 0.04
as
{C27A, C28A, C29A, C30A}
{C2, C3, C4, C5} sigma for 1-2: 0.02, 1-3: 0.04
as
{C37A, C38A, C39A, C40A}
{C2, C3, C4, C5} sigma for 1-2: 0.02, 1-3: 0.04
as
{C42A, C43A, C44A, C45A}
{C2, C3, C4, C5} sigma for 1-2: 0.02, 1-3: 0.04
as
{C47A, C48A, C49A, C50A}
{C2, C3, C4, C5} sigma for 1-2: 0.02, 1-3: 0.04
as
{C52A, C53A, C54A, C55A}
{C2, C3, C4, C5} sigma for 1-2: 0.02, 1-3: 0.04
as
{C77A, C78A, C79A, C80A}
8. Others
 Sof(C12A)=Sof(C13A)=Sof(H13D)=Sof(H13E)=Sof(H13F)=Sof(C14A)=Sof(H14D)=
 Sof(H14E)=Sof(H14F)=Sof(C15A)=Sof(H15D)=Sof(H15E)=Sof(H15F)=Sof(C16A)=
 Sof(C17A)=Sof(C18A)=Sof(H18D)=Sof(H18E)=Sof(H18F)=Sof(C19A)=Sof(H19D)=
 Sof(H19E)=Sof(H19F)=Sof(C20A)=Sof(H20D)=Sof(H20E)=Sof(H20F)=Sof(C21A)=
 Sof(C22A)=Sof(C23A)=Sof(H23D)=Sof(H23E)=Sof(H23F)=Sof(C24A)=Sof(H24D)=
 Sof(H24E)=Sof(H24F)=Sof(C25A)=Sof(H25D)=Sof(H25E)=Sof(H25F)=Sof(C26A)=
 Sof(C27A)=Sof(C28A)=Sof(H28D)=Sof(H28E)=Sof(H28F)=Sof(C29A)=Sof(H29D)=
 Sof(H29E)=Sof(H29F)=Sof(C30A)=Sof(H30D)=Sof(H30E)=Sof(H30F)=Sof(C36A)=
 Sof(C37A)=Sof(C38A)=Sof(H38D)=Sof(H38E)=Sof(H38F)=Sof(C39A)=Sof(H39D)=
 Sof(H39E)=Sof(H39F)=Sof(C40A)=Sof(H40D)=Sof(H40E)=Sof(H40F)=Sof(C41A)=
 Sof(C42A)=Sof(C43A)=Sof(H43D)=Sof(H43E)=Sof(H43F)=Sof(C44A)=Sof(H44D)=
 Sof(H44E)=Sof(H44F)=Sof(C45A)=Sof(H45D)=Sof(H45E)=Sof(H45F)=Sof(C47A)=
 Sof(C48A)=Sof(H48D)=Sof(H48E)=Sof(H48F)=Sof(C49A)=Sof(H49D)=Sof(H49E)=
 Sof(H49F)=Sof(C50A)=Sof(H50D)=Sof(H50E)=Sof(H50F)=Sof(C51A)=Sof(C52A)=
 Sof(C53A)=Sof(H53D)=Sof(H53E)=Sof(H53F)=Sof(C54A)=Sof(H54D)=Sof(H54E)=
 Sof(H54F)=Sof(C55A)=Sof(H55D)=Sof(H55E)=Sof(H55F)=Sof(C57A)=Sof(C58A)=
 Sof(H58D)=Sof(H58E)=Sof(H58F)=Sof(C59A)=Sof(H59D)=Sof(H59E)=Sof(H59F)=
 Sof(C60A)=Sof(H60D)=Sof(H60E)=Sof(H60F)=Sof(C63A)=Sof(H63D)=Sof(H63E)=
 Sof(H63F)=Sof(C64A)=Sof(H64D)=Sof(H64E)=Sof(H64F)=Sof(C65A)=Sof(H65D)=
 Sof(H65E)=Sof(H65F)=Sof(Cr2A)=Sof(Cr3A)=Sof(Cr4A)=Sof(F8A)=Sof(F9A)=Sof(O6A)=
 Sof(O7A)=Sof(O8A)=Sof(O9A)=Sof(O10A)=Sof(O11A)=Sof(O12A)=Sof(O13A)=Sof(O14A)=
 Sof(O15A)=Sof(O16A)=Sof(O17A)=Sof(O18A)=Sof(O19A)=Sof(O20A)=Sof(O21A)=
 Sof(O22A)=Sof(O23A)=Sof(O24A)=Sof(H85C)=Sof(H85D)=Sof(H1BC)=Sof(H1BD)=
 Sof(C81A)=Sof(H81C)=Sof(H81D)=Sof(C82)=Sof(H82C)=Sof(H82D)=Sof(C84)=Sof(H84A)=
 Sof(H84B)=Sof(H84C)=Sof(C86A)=Sof(H86C)=Sof(H86D)=Sof(C87A)=Sof(H87D)=
 Sof(H87E)=Sof(H87F)=Sof(C77A)=Sof(C78A)=Sof(H78D)=Sof(H78E)=Sof(H78F)=
 Sof(C79A)=Sof(H79D)=Sof(H79E)=Sof(H79F)=Sof(C80A)=Sof(H80D)=Sof(H80E)=
 Sof(H80F)=1-FVAR(1)
 Sof(C77)=Sof(C78)=Sof(H78A)=Sof(H78B)=Sof(H78C)=Sof(C79)=Sof(H79A)=Sof(H79B)=
 Sof(H79C)=Sof(C80)=Sof(H80A)=Sof(H80B)=Sof(H80C)=Sof(C12)=Sof(C13)=Sof(H13A)=
 Sof(H13B)=Sof(H13C)=Sof(C14)=Sof(H14A)=Sof(H14B)=Sof(H14C)=Sof(C15)=Sof(H15A)=
 Sof(H15B)=Sof(H15C)=Sof(C16)=Sof(C17)=Sof(C18)=Sof(H18A)=Sof(H18B)=Sof(H18C)=
 Sof(C19)=Sof(H19A)=Sof(H19B)=Sof(H19C)=Sof(C20)=Sof(H20A)=Sof(H20B)=Sof(H20C)=
 Sof(C21)=Sof(C22)=Sof(C23)=Sof(H23A)=Sof(H23B)=Sof(H23C)=Sof(C24)=Sof(H24A)=
 Sof(H24B)=Sof(H24C)=Sof(C25)=Sof(H25A)=Sof(H25B)=Sof(H25C)=Sof(C26)=Sof(C27)=
 Sof(C28)=Sof(H28A)=Sof(H28B)=Sof(H28C)=Sof(C29)=Sof(H29A)=Sof(H29B)=Sof(H29C)=
 Sof(C30)=Sof(H30A)=Sof(H30B)=Sof(H30C)=Sof(C36)=Sof(C37)=Sof(C38)=Sof(H38A)=
 Sof(H38B)=Sof(H38C)=Sof(C39)=Sof(H39A)=Sof(H39B)=Sof(H39C)=Sof(C40)=Sof(H40A)=
 Sof(H40B)=Sof(H40C)=Sof(C41)=Sof(C42)=Sof(C43)=Sof(H43A)=Sof(H43B)=Sof(H43C)=
 Sof(C44)=Sof(H44A)=Sof(H44B)=Sof(H44C)=Sof(C45)=Sof(H45A)=Sof(H45B)=Sof(H45C)=
 Sof(C47)=Sof(C48)=Sof(H48A)=Sof(H48B)=Sof(H48C)=Sof(C49)=Sof(H49A)=Sof(H49B)=
 Sof(H49C)=Sof(C50)=Sof(H50A)=Sof(H50B)=Sof(H50C)=Sof(C51)=Sof(C52)=Sof(C53)=
 Sof(H53A)=Sof(H53B)=Sof(H53C)=Sof(C54)=Sof(H54A)=Sof(H54B)=Sof(H54C)=Sof(C55)=
 Sof(H55A)=Sof(H55B)=Sof(H55C)=Sof(C57)=Sof(C58)=Sof(H58A)=Sof(H58B)=Sof(H58C)=
 Sof(C59)=Sof(H59A)=Sof(H59B)=Sof(H59C)=Sof(C60)=Sof(H60A)=Sof(H60B)=Sof(H60C)=
 Sof(C63)=Sof(H63A)=Sof(H63B)=Sof(H63C)=Sof(C64)=Sof(H64A)=Sof(H64B)=Sof(H64C)=
 Sof(C65)=Sof(H65A)=Sof(H65B)=Sof(H65C)=Sof(Cr2)=Sof(Cr3)=Sof(Cr4)=Sof(F8)=
 Sof(F9)=Sof(O6)=Sof(O7)=Sof(O8)=Sof(O9)=Sof(O10)=Sof(O11)=Sof(O12)=Sof(O13)=
 Sof(O14)=Sof(O15)=Sof(O16)=Sof(O17)=Sof(O18)=Sof(O19)=Sof(O20)=Sof(O21)=
 Sof(O22)=Sof(O23)=Sof(O24)=Sof(H85A)=Sof(H85B)=Sof(H1AA)=Sof(H1AB)=Sof(C81)=
 Sof(H81A)=Sof(H81B)=Sof(C82A)=Sof(H82A)=Sof(H82B)=Sof(C83)=Sof(H83A)=Sof(H83B)=
 Sof(H83C)=Sof(C86)=Sof(H86A)=Sof(H86B)=Sof(C87)=Sof(H87A)=Sof(H87B)=Sof(H87C)=
 FVAR(1)
9.a Secondary CH2 refined with riding coordinates:
 C85(H85A,H85B), C85(H85C,H85D), N1(H1AA,H1AB), N1(H1BC,H1BD), C81(H81A,H81B),
 C82A(H82A,H82B), C86(H86A,H86B), C81A(H81C,H81D), C82(H82C,H82D), C86A(H86C,
 H86D), C88(H88A,H88B), C89(H89A,H89B), C91(H91A,H91B), C92(H92A,H92B), N2(H2A,
 H2B), C94(H94A,H94B), C96(H96A,H96B)
9.b Me refined with riding coordinates:
 C3(H3A,H3B,H3C), C4(H4A,H4B,H4C), C5(H5A,H5B,H5C), C8(H8A,H8B,H8C), C9(H9A,
 H9B,H9C), C10(H10A,H10B,H10C), C33(H33A,H33B,H33C), C34(H34A,H34B,H34C),
 C35(H35A,H35B,H35C), C68(H68A,H68B,H68C), C69(H69A,H69B,H69C), C70(H70A,H70B,
 H70C), C73(H73A,H73B,H73C), C74(H74A,H74B,H74C), C75(H75A,H75B,H75C), C78(H78A,
 H78B,H78C), C79(H79A,H79B,H79C), C80(H80A,H80B,H80C), C13(H13A,H13B,H13C),
 C14(H14A,H14B,H14C), C15(H15A,H15B,H15C), C18(H18A,H18B,H18C), C19(H19A,H19B,
 H19C), C20(H20A,H20B,H20C), C23(H23A,H23B,H23C), C24(H24A,H24B,H24C), C25(H25A,
 H25B,H25C), C28(H28A,H28B,H28C), C29(H29A,H29B,H29C), C30(H30A,H30B,H30C),
 C38(H38A,H38B,H38C), C39(H39A,H39B,H39C), C40(H40A,H40B,H40C), C43(H43A,H43B,
 H43C), C44(H44A,H44B,H44C), C45(H45A,H45B,H45C), C48(H48A,H48B,H48C), C49(H49A,
 H49B,H49C), C50(H50A,H50B,H50C), C53(H53A,H53B,H53C), C54(H54A,H54B,H54C),
 C55(H55A,H55B,H55C), C58(H58A,H58B,H58C), C59(H59A,H59B,H59C), C60(H60A,H60B,
 H60C), C63(H63A,H63B,H63C), C64(H64A,H64B,H64C), C65(H65A,H65B,H65C),
 C13A(H13D,H13E,H13F), C14A(H14D,H14E,H14F), C15A(H15D,H15E,H15F), C18A(H18D,
 H18E,H18F), C19A(H19D,H19E,H19F), C20A(H20D,H20E,H20F), C23A(H23D,H23E,H23F),
 C24A(H24D,H24E,H24F), C25A(H25D,H25E,H25F), C28A(H28D,H28E,H28F), C29A(H29D,
 H29E,H29F), C30A(H30D,H30E,H30F), C38A(H38D,H38E,H38F), C39A(H39D,H39E,H39F),
 C40A(H40D,H40E,H40F), C43A(H43D,H43E,H43F), C44A(H44D,H44E,H44F), C45A(H45D,
 H45E,H45F), C48A(H48D,H48E,H48F), C49A(H49D,H49E,H49F), C50A(H50D,H50E,H50F),
 C53A(H53D,H53E,H53F), C54A(H54D,H54E,H54F), C55A(H55D,H55E,H55F), C58A(H58D,
 H58E,H58F), C59A(H59D,H59E,H59F), C60A(H60D,H60E,H60F), C63A(H63D,H63E,H63F),
 C64A(H64D,H64E,H64F), C65A(H65D,H65E,H65F), C83(H83A,H83B,H83C), C87(H87A,H87B,
 H87C), C84(H84A,H84B,H84C), C87A(H87D,H87E,H87F), C97(H97A,H97B,H97C),
 C98(H98A,H98B,H98C), C78A(H78D,H78E,H78F), C79A(H79D,H79E,H79F), C80A(H80D,
 H80E,H80F)
9.c Idealised Me refined as rotating group:
 C90(H90A,H90B,H90C), C93(H93A,H93B,H93C)
;
_olex2_submission_special_instructions 'No special instructions were received'

loop_
_space_group_symop_operation_xyz
'x, y, z'
'-x+1/2, y+1/2, -z+1/2'
'-x, -y, -z'
'x-1/2, -y-1/2, z-1/2'

loop_
_atom_site_label
_atom_site_type_symbol
_atom_site_fract_x
_atom_site_fract_y
_atom_site_fract_z
_atom_site_U_iso_or_equiv
_atom_site_adp_type
_atom_site_occupancy
_atom_site_site_symmetry_order
_atom_site_calc_flag
_atom_site_refinement_flags_posn
_atom_site_refinement_flags_adp
_atom_site_refinement_flags_occupancy
_atom_site_disorder_assembly
_atom_site_disorder_group
C1 C 0.3317(6) 0.4036(3) 0.6243(5) 0.041(2) Uani 1 1 d . . . . .
C2 C 0.3778(5) 0.4256(3) 0.6825(6) 0.048(3) Uani 1 1 d D . . . .
C3 C 0.3765(10) 0.4596(3) 0.6545(9) 0.100(6) Uani 1 1 d D . . . .
H3A H 0.323887 0.466358 0.637006 0.149 Uiso 1 1 calc R . . . .
H3B H 0.401693 0.473266 0.693907 0.149 Uiso 1 1 calc R . . . .
H3C H 0.403006 0.460690 0.615052 0.149 Uiso 1 1 calc R . . . .
C4 C 0.3361(11) 0.4250(5) 0.7452(8) 0.114(7) Uani 1 1 d D . . . .
H4A H 0.283713 0.431940 0.727457 0.171 Uiso 1 1 calc R . . . .
H4B H 0.336297 0.403771 0.763845 0.171 Uiso 1 1 calc R . . . .
H4C H 0.361895 0.438851 0.783803 0.171 Uiso 1 1 calc R . . . .
C5 C 0.4598(7) 0.4148(4) 0.7101(10) 0.109(7) Uani 1 1 d D . . . .
H5A H 0.486169 0.415173 0.670476 0.163 Uiso 1 1 calc R . . . .
H5B H 0.485644 0.428618 0.748773 0.163 Uiso 1 1 calc R . . . .
H5C H 0.460046 0.393539 0.728816 0.163 Uiso 1 1 calc R . . . .
C6 C 0.1886(8) 0.3542(3) 0.6703(6) 0.050(3) Uani 1 1 d . . . . .
C7 C 0.1474(7) 0.3489(3) 0.7320(6) 0.054(3) Uani 1 1 d D . . . .
C8 C 0.2030(9) 0.3315(4) 0.7936(7) 0.086(5) Uani 1 1 d D . . . .
H8A H 0.219052 0.312020 0.774758 0.129 Uiso 1 1 calc R . . . .
H8B H 0.247377 0.344525 0.812042 0.129 Uiso 1 1 calc R . . . .
H8C H 0.177506 0.326841 0.832634 0.129 Uiso 1 1 calc R . . . .
C9 C 0.0789(8) 0.3274(3) 0.7018(8) 0.074(4) Uani 1 1 d D . . . .
H9A H 0.096933 0.307971 0.684708 0.111 Uiso 1 1 calc R . . . .
H9B H 0.052089 0.322860 0.739933 0.111 Uiso 1 1 calc R . . . .
H9C H 0.044370 0.337795 0.661590 0.111 Uiso 1 1 calc R . . . .
C10 C 0.1207(10) 0.3796(3) 0.7591(7) 0.081(5) Uani 1 1 d D . . . .
H10A H 0.094872 0.375279 0.798138 0.122 Uiso 1 1 calc R . . . .
H10B H 0.164540 0.392990 0.777230 0.122 Uiso 1 1 calc R . . . .
H10C H 0.085671 0.390011 0.719416 0.122 Uiso 1 1 calc R . . . .
C11 C 0.2689(7) 0.2754(3) 0.4998(6) 0.052(2) Uani 1 1 d D U . . .
C31 C 0.6160(6) 0.3037(2) 0.2707(6) 0.049(2) Uani 1 1 d D U . . .
C32 C 0.6907(6) 0.2891(3) 0.2577(7) 0.068(3) Uani 1 1 d D U . . .
C33 C 0.6666(8) 0.2604(3) 0.2094(9) 0.091(5) Uani 1 1 d D U . . .
H33A H 0.641598 0.245353 0.234971 0.136 Uiso 1 1 calc R . . . .
H33B H 0.631409 0.266777 0.164704 0.136 Uiso 1 1 calc R . . . .
H33C H 0.711412 0.250793 0.197777 0.136 Uiso 1 1 calc R . . . .
C34 C 0.7299(10) 0.3135(4) 0.2216(14) 0.145(9) Uani 1 1 d D U . . .
H34A H 0.744150 0.331162 0.254191 0.217 Uiso 1 1 calc R . . . .
H34B H 0.775517 0.304491 0.210095 0.217 Uiso 1 1 calc R . . . .
H34C H 0.695514 0.320475 0.177022 0.217 Uiso 1 1 calc R . . . .
C35 C 0.7410(10) 0.2788(5) 0.3311(9) 0.140(8) Uani 1 1 d D U . . .
H35A H 0.714152 0.263126 0.353054 0.210 Uiso 1 1 calc R . . . .
H35B H 0.788423 0.270029 0.323420 0.210 Uiso 1 1 calc R . . . .
H35C H 0.752231 0.296844 0.363228 0.210 Uiso 1 1 calc R . . . .
C46 C 0.4732(7) 0.3729(2) 0.0705(6) 0.055(3) Uani 1 1 d D U . . .
C56 C 0.3643(7) 0.4817(2) 0.1163(6) 0.046(2) Uani 1 1 d D U . . .
C61 C 0.2805(6) 0.4947(2) 0.3447(6) 0.043(2) Uani 1 1 d . . . . .
C62 C 0.3306(10) 0.5164(4) 0.3981(10) 0.081(4) Uani 1 1 d . U . . .
C66 C 0.1124(6) 0.4971(2) 0.1862(6) 0.042(2) Uani 1 1 d . . . . .
C67 C 0.0657(7) 0.5239(3) 0.1427(7) 0.066(4) Uani 1 1 d D . . . .
C68 C 0.1082(9) 0.5385(4) 0.0881(9) 0.105(7) Uani 1 1 d D . . . .
H68A H 0.116151 0.522587 0.053700 0.157 Uiso 1 1 calc R . . . .
H68B H 0.077929 0.555490 0.062007 0.157 Uiso 1 1 calc R . . . .
H68C H 0.157306 0.546557 0.114246 0.157 Uiso 1 1 calc R . . . .
C69 C -0.0113(7) 0.5104(4) 0.1017(8) 0.084(5) Uani 1 1 d D . . . .
H69A H -0.002631 0.494856 0.066900 0.126 Uiso 1 1 calc R . . . .
H69B H -0.036955 0.500703 0.136234 0.126 Uiso 1 1 calc R . . . .
H69C H -0.042950 0.527186 0.076190 0.126 Uiso 1 1 calc R . . . .
C70 C 0.0524(10) 0.5483(3) 0.1973(10) 0.104(7) Uani 1 1 d D . . . .
H70A H 0.101195 0.556839 0.223115 0.156 Uiso 1 1 calc R . . . .
H70B H 0.020809 0.565132 0.171850 0.156 Uiso 1 1 calc R . . . .
H70C H 0.026805 0.538649 0.231894 0.156 Uiso 1 1 calc R . . . .
C71 C -0.0184(6) 0.4164(3) 0.2369(6) 0.044(2) Uani 1 1 d . . . . .
C72 C -0.0801(7) 0.4006(3) 0.1806(7) 0.061(3) Uani 1 1 d D . . . .
C73 C -0.1559(8) 0.4004(4) 0.2049(9) 0.090(5) Uani 1 1 d D . . . .
H73A H -0.194827 0.390189 0.168007 0.134 Uiso 1 1 calc R . . . .
H73B H -0.149536 0.389087 0.250543 0.134 Uiso 1 1 calc R . . . .
H73C H -0.171466 0.421813 0.211539 0.134 Uiso 1 1 calc R . . . .
C74 C -0.0895(11) 0.4203(5) 0.1109(7) 0.117(8) Uani 1 1 d D . . . .
H74A H -0.128853 0.411044 0.072718 0.176 Uiso 1 1 calc R . . . .
H74B H -0.104260 0.441526 0.120378 0.176 Uiso 1 1 calc R . . . .
H74C H -0.041499 0.420781 0.095424 0.176 Uiso 1 1 calc R . . . .
C75 C -0.0557(9) 0.3672(3) 0.1667(11) 0.096(6) Uani 1 1 d D . . . .
H75A H -0.095731 0.357239 0.130435 0.144 Uiso 1 1 calc R . . . .
H75B H -0.008873 0.367840 0.149272 0.144 Uiso 1 1 calc R . . . .
H75C H -0.047212 0.355292 0.211758 0.144 Uiso 1 1 calc R . . . .
C76 C 0.0231(7) 0.3573(3) 0.4760(7) 0.053(3) Uani 1 1 d . . . . .
C77 C -0.0519(7) 0.3384(3) 0.4466(7) 0.065(3) Uani 0.574(6) 1 d D U P A 1
C78 C -0.047(2) 0.3203(6) 0.3765(12) 0.070(7) Uani 0.574(6) 1 d D U P A 1
H78A H -0.002637 0.306728 0.386563 0.105 Uiso 0.574(6) 1 calc R . P A 1
H78B H -0.092943 0.307765 0.360558 0.105 Uiso 0.574(6) 1 calc R . P A 1
H78C H -0.042825 0.335144 0.338578 0.105 Uiso 0.574(6) 1 calc R . P A 1
C79 C -0.1217(15) 0.3599(7) 0.432(2) 0.096(10) Uani 0.574(6) 1 d D U P A 1
H79A H -0.117733 0.374715 0.393635 0.143 Uiso 0.574(6) 1 calc R . P A 1
H79B H -0.167676 0.347431 0.416285 0.143 Uiso 0.574(6) 1 calc R . P A 1
H79C H -0.123899 0.371257 0.475856 0.143 Uiso 0.574(6) 1 calc R . P A 1
C80 C -0.056(2) 0.3147(7) 0.5063(16) 0.109(11) Uani 0.574(6) 1 d D U P A 1
H80A H -0.011045 0.301369 0.514711 0.163 Uiso 0.574(6) 1 calc R . P A 1
H80B H -0.057778 0.325801 0.550895 0.163 Uiso 0.574(6) 1 calc R . P A 1
H80C H -0.101555 0.301975 0.491323 0.163 Uiso 0.574(6) 1 calc R . P A 1
Cr1 Cr 0.25710(9) 0.46010(3) 0.20758(9) 0.0357(3) Uani 1 1 d . . . . .
Cr5 Cr 0.42725(10) 0.29511(4) 0.51218(10) 0.0416(4) Uani 1 1 d D . . . .
Cr6 Cr 0.30031(12) 0.33525(4) 0.58766(9) 0.0466(4) Uani 1 1 d . . . . .
F1 F 0.0483(3) 0.42095(13) 0.4144(3) 0.0362(11) Uani 1 1 d . . . . .
F2 F 0.1733(3) 0.45194(12) 0.4631(3) 0.0359(11) Uani 1 1 d . . . . .
F3 F 0.1794(3) 0.40311(13) 0.3907(3) 0.0368(11) Uani 1 1 d . . . . .
F4 F 0.2030(3) 0.43520(12) 0.2660(3) 0.0367(11) Uani 1 1 d . . . . .
F5 F 0.3409(3) 0.42976(11) 0.2298(3) 0.0304(10) Uani 1 1 d . U . . .
F6 F 0.3958(3) 0.37337(11) 0.2046(3) 0.0321(11) Uani 1 1 d . U . . .
F7 F 0.4839(3) 0.34149(11) 0.3181(3) 0.0341(11) Uani 1 1 d . U . . .
F10 F 0.2299(4) 0.35696(14) 0.5106(3) 0.0489(14) Uani 1 1 d . . . . .
F11 F 0.0449(3) 0.48995(14) 0.3717(3) 0.0468(14) Uani 1 1 d . . . . .
F12 F 0.1078(4) 0.43732(14) 0.5803(3) 0.0491(14) Uani 1 1 d . . . . .
O1 O 0.3472(5) 0.37468(18) 0.6325(4) 0.0509(19) Uani 1 1 d . . . . .
O2 O 0.2807(4) 0.41498(16) 0.5733(4) 0.0462(17) Uani 1 1 d . . . . .
O3 O 0.2303(6) 0.3330(2) 0.6544(5) 0.073(3) Uani 1 1 d . . . . .
O4 O 0.1749(5) 0.38010(19) 0.6346(4) 0.0525(19) Uani 1 1 d . . . . .
O5 O 0.2539(5) 0.2948(2) 0.5454(5) 0.063(2) Uani 1 1 d . U . . .
O25 O 0.3085(4) 0.48388(16) 0.2940(4) 0.0455(17) Uani 1 1 d . . . . .
O26 O 0.2135(4) 0.48956(15) 0.3514(4) 0.0417(16) Uani 1 1 d . . . . .
O27 O 0.1800(5) 0.49313(19) 0.1776(5) 0.057(2) Uani 1 1 d . . . . .
O28 O 0.0796(4) 0.48055(19) 0.2251(4) 0.0501(18) Uani 1 1 d . . . . .
O29 O 0.0536(4) 0.40690(18) 0.2495(4) 0.0461(17) Uani 1 1 d . . . . .
O30 O -0.0315(4) 0.4414(2) 0.2713(4) 0.0512(19) Uani 1 1 d . . . . .
O31 O 0.0268(5) 0.37565(19) 0.5281(4) 0.057(2) Uani 1 1 d . . . . .
O32 O 0.0763(5) 0.35467(19) 0.4444(5) 0.061(2) Uani 1 1 d . . . . .
Th1 Th 0.14781(2) 0.40188(2) 0.51051(2) 0.03252(9) Uani 1 1 d . . . . .
Th2 Th 0.10950(2) 0.44984(2) 0.33688(2) 0.03184(9) Uani 1 1 d . . . . .
C12 C 0.2201(10) 0.2449(4) 0.4713(10) 0.065(5) Uani 0.574(6) 1 d D U P A 1
C13 C 0.2470(14) 0.2170(5) 0.5224(14) 0.088(7) Uani 0.574(6) 1 d D U P A 1
H13A H 0.299403 0.211792 0.521468 0.132 Uiso 0.574(6) 1 calc R . P A 1
H13B H 0.244049 0.222460 0.571640 0.132 Uiso 0.574(6) 1 calc R . P A 1
H13C H 0.214402 0.198973 0.506174 0.132 Uiso 0.574(6) 1 calc R . P A 1
C14 C 0.1377(11) 0.2527(6) 0.4734(14) 0.073(6) Uani 0.574(6) 1 d D U P A 1
H14A H 0.135191 0.258391 0.522656 0.109 Uiso 0.574(6) 1 calc R . P A 1
H14B H 0.119916 0.270114 0.440830 0.109 Uiso 0.574(6) 1 calc R . P A 1
H14C H 0.105547 0.234521 0.457982 0.109 Uiso 0.574(6) 1 calc R . P A 1
C15 C 0.2258(17) 0.2358(7) 0.3939(11) 0.094(8) Uani 0.574(6) 1 d D U P A 1
H15A H 0.278506 0.230903 0.393581 0.142 Uiso 0.574(6) 1 calc R . P A 1
H15B H 0.194001 0.217532 0.378107 0.142 Uiso 0.574(6) 1 calc R . P A 1
H15C H 0.208370 0.253125 0.360955 0.142 Uiso 0.574(6) 1 calc R . P A 1
C16 C 0.4181(14) 0.2908(5) 0.6673(8) 0.052(4) Uani 0.574(6) 1 d D U P A 1
C17 C 0.4615(7) 0.2785(3) 0.7440(6) 0.079(3) Uani 0.574(6) 1 d D U P A 1
C18 C 0.5209(13) 0.3042(5) 0.7765(14) 0.079(7) Uani 0.574(6) 1 d D U P A 1
H18A H 0.494565 0.323761 0.780173 0.119 Uiso 0.574(6) 1 calc R . P A 1
H18B H 0.548792 0.297740 0.824595 0.119 Uiso 0.574(6) 1 calc R . P A 1
H18C H 0.556392 0.306989 0.745073 0.119 Uiso 0.574(6) 1 calc R . P A 1
C19 C 0.500(2) 0.2478(5) 0.7375(17) 0.120(10) Uani 0.574(6) 1 d D U P A 1
H19A H 0.534660 0.250140 0.704874 0.180 Uiso 0.574(6) 1 calc R . P A 1
H19B H 0.529038 0.241276 0.785180 0.180 Uiso 0.574(6) 1 calc R . P A 1
H19C H 0.461965 0.232016 0.718238 0.180 Uiso 0.574(6) 1 calc R . P A 1
C20 C 0.4054(15) 0.2777(8) 0.7944(15) 0.091(8) Uani 0.574(6) 1 d D U P A 1
H20A H 0.382878 0.298353 0.795686 0.136 Uiso 0.574(6) 1 calc R . P A 1
H20B H 0.365373 0.262555 0.776159 0.136 Uiso 0.574(6) 1 calc R . P A 1
H20C H 0.432446 0.271815 0.843101 0.136 Uiso 0.574(6) 1 calc R . P A 1
C21 C 0.5760(14) 0.3286(6) 0.5212(9) 0.040(4) Uani 0.574(6) 1 d D U P A 1
C22 C 0.6393(9) 0.3463(4) 0.5766(10) 0.039(4) Uani 0.574(6) 1 d D U P A 1
C23 C 0.6922(12) 0.3202(4) 0.6158(13) 0.061(6) Uani 0.574(6) 1 d D U P A 1
H23A H 0.663329 0.306277 0.640331 0.092 Uiso 0.574(6) 1 calc R . P A 1
H23B H 0.712525 0.308348 0.580422 0.092 Uiso 0.574(6) 1 calc R . P A 1
H23C H 0.733982 0.329479 0.651298 0.092 Uiso 0.574(6) 1 calc R . P A 1
C24 C 0.6841(13) 0.3684(5) 0.5376(11) 0.057(5) Uani 0.574(6) 1 d D U P A 1
H24A H 0.705724 0.356509 0.503144 0.085 Uiso 0.574(6) 1 calc R . P A 1
H24B H 0.650078 0.384386 0.511873 0.085 Uiso 0.574(6) 1 calc R . P A 1
H24C H 0.725007 0.378218 0.573171 0.085 Uiso 0.574(6) 1 calc R . P A 1
C25 C 0.6055(15) 0.3653(4) 0.6309(12) 0.062(6) Uani 0.574(6) 1 d D U P A 1
H25A H 0.576907 0.351483 0.655902 0.092 Uiso 0.574(6) 1 calc R . P A 1
H25B H 0.646526 0.375191 0.666261 0.092 Uiso 0.574(6) 1 calc R . P A 1
H25C H 0.571598 0.381359 0.604964 0.092 Uiso 0.574(6) 1 calc R . P A 1
C26 C 0.5243(14) 0.2474(6) 0.4628(14) 0.057(5) Uani 0.574(6) 1 d D U P A 1
C27 C 0.5637(13) 0.2143(6) 0.4731(12) 0.073(5) Uani 0.574(6) 1 d D U P A 1
C28 C 0.5118(19) 0.1923(8) 0.4188(18) 0.113(11) Uani 0.574(6) 1 d D U P A 1
H28A H 0.461064 0.192069 0.428660 0.169 Uiso 0.574(6) 1 calc R . P A 1
H28B H 0.508690 0.199793 0.369505 0.169 Uiso 0.574(6) 1 calc R . P A 1
H28C H 0.532937 0.171287 0.423778 0.169 Uiso 0.574(6) 1 calc R . P A 1
C29 C 0.6437(13) 0.2151(5) 0.4587(18) 0.095(7) Uani 0.574(6) 1 d D U P A 1
H29A H 0.640911 0.222066 0.409127 0.142 Uiso 0.574(6) 1 calc R . P A 1
H29B H 0.675242 0.229526 0.492488 0.142 Uiso 0.574(6) 1 calc R . P A 1
H29C H 0.665905 0.194270 0.465290 0.142 Uiso 0.574(6) 1 calc R . P A 1
C30 C 0.568(2) 0.2033(7) 0.5509(13) 0.113(9) Uani 0.574(6) 1 d D U P A 1
H30A H 0.516480 0.202839 0.559888 0.170 Uiso 0.574(6) 1 calc R . P A 1
H30B H 0.589793 0.182492 0.557626 0.170 Uiso 0.574(6) 1 calc R . P A 1
H30C H 0.599130 0.217749 0.584824 0.170 Uiso 0.574(6) 1 calc R . P A 1
C36 C 0.4127(12) 0.2834(4) 0.2327(12) 0.036(4) Uani 0.574(6) 1 d D U P A 1
C37 C 0.3625(10) 0.2560(4) 0.1982(10) 0.050(4) Uani 0.574(6) 1 d D U P A 1
C38 C 0.3110(19) 0.2667(7) 0.1255(14) 0.112(10) Uani 0.574(6) 1 d D U P A 1
H38A H 0.342540 0.273471 0.092793 0.169 Uiso 0.574(6) 1 calc R . P A 1
H38B H 0.278748 0.249411 0.103678 0.169 Uiso 0.574(6) 1 calc R . P A 1
H38C H 0.279120 0.284049 0.134273 0.169 Uiso 0.574(6) 1 calc R . P A 1
C39 C 0.3128(17) 0.2455(8) 0.2494(16) 0.116(10) Uani 0.574(6) 1 d D U P A 1
H39A H 0.280860 0.262798 0.258045 0.174 Uiso 0.574(6) 1 calc R . P A 1
H39B H 0.280577 0.228151 0.227523 0.174 Uiso 0.574(6) 1 calc R . P A 1
H39C H 0.345147 0.238741 0.295324 0.174 Uiso 0.574(6) 1 calc R . P A 1
C40 C 0.414(2) 0.2296(9) 0.183(2) 0.124(11) Uani 0.574(6) 1 d D U P A 1
H40A H 0.444602 0.236979 0.150305 0.186 Uiso 0.574(6) 1 calc R . P A 1
H40B H 0.446825 0.222712 0.228419 0.186 Uiso 0.574(6) 1 calc R . P A 1
H40C H 0.382255 0.212122 0.160617 0.186 Uiso 0.574(6) 1 calc R . P A 1
C41 C 0.5527(17) 0.4070(6) 0.2512(18) 0.039(5) Uani 0.574(6) 1 d . U P A 1
C42 C 0.6267(10) 0.4237(4) 0.2901(10) 0.041(4) Uani 0.574(6) 1 d D U P A 1
C43 C 0.6533(16) 0.4437(6) 0.2325(13) 0.074(7) Uani 0.574(6) 1 d D U P A 1
H43A H 0.613700 0.458703 0.211794 0.111 Uiso 0.574(6) 1 calc R . P A 1
H43B H 0.699758 0.454803 0.255113 0.111 Uiso 0.574(6) 1 calc R . P A 1
H43C H 0.663188 0.430175 0.194185 0.111 Uiso 0.574(6) 1 calc R . P A 1
C44 C 0.6902(12) 0.4004(5) 0.3214(14) 0.062(6) Uani 0.574(6) 1 d D U P A 1
H44A H 0.699419 0.386910 0.282723 0.094 Uiso 0.574(6) 1 calc R . P A 1
H44B H 0.736691 0.411729 0.342917 0.094 Uiso 0.574(6) 1 calc R . P A 1
H44C H 0.674965 0.387670 0.358438 0.094 Uiso 0.574(6) 1 calc R . P A 1
C45 C 0.6113(14) 0.4452(5) 0.3505(13) 0.064(6) Uani 0.574(6) 1 d D U P A 1
H45A H 0.570859 0.459891 0.329944 0.095 Uiso 0.574(6) 1 calc R . P A 1
H45B H 0.595782 0.432645 0.387627 0.095 Uiso 0.574(6) 1 calc R . P A 1
H45C H 0.657509 0.456704 0.372106 0.095 Uiso 0.574(6) 1 calc R . P A 1
C47 C 0.5099(14) 0.3723(5) 0.0033(13) 0.076(6) Uani 0.574(6) 1 d D U P A 1
C48 C 0.517(2) 0.3377(6) -0.019(3) 0.111(11) Uani 0.574(6) 1 d D U P A 1
H48A H 0.549579 0.326473 0.020832 0.167 Uiso 0.574(6) 1 calc R . P A 1
H48B H 0.466256 0.328162 -0.029916 0.167 Uiso 0.574(6) 1 calc R . P A 1
H48C H 0.538198 0.336827 -0.061698 0.167 Uiso 0.574(6) 1 calc R . P A 1
C49 C 0.4585(17) 0.3909(8) -0.0576(14) 0.096(8) Uani 0.574(6) 1 d D U P A 1
H49A H 0.407836 0.381681 -0.069063 0.144 Uiso 0.574(6) 1 calc R . P A 1
H49B H 0.455209 0.412480 -0.042037 0.144 Uiso 0.574(6) 1 calc R . P A 1
H49C H 0.479844 0.390498 -0.100597 0.144 Uiso 0.574(6) 1 calc R . P A 1
C50 C 0.5900(15) 0.3870(7) 0.0213(16) 0.104(8) Uani 0.574(6) 1 d D U P A 1
H50A H 0.622766 0.375130 0.060087 0.156 Uiso 0.574(6) 1 calc R . P A 1
H50B H 0.611211 0.386532 -0.021726 0.156 Uiso 0.574(6) 1 calc R . P A 1
H50C H 0.586576 0.408514 0.036834 0.156 Uiso 0.574(6) 1 calc R . P A 1
C51 C 0.2344(11) 0.4163(4) 0.0760(11) 0.029(3) Uani 0.574(6) 1 d D U P A 1
C52 C 0.1822(16) 0.4045(6) 0.0028(13) 0.058(5) Uani 0.574(6) 1 d D U P A 1
C53 C 0.191(2) 0.4287(7) -0.0557(19) 0.064(7) Uani 0.574(6) 1 d D U P A 1
H53A H 0.243414 0.429469 -0.059852 0.095 Uiso 0.574(6) 1 calc R . P A 1
H53B H 0.158112 0.422754 -0.102163 0.095 Uiso 0.574(6) 1 calc R . P A 1
H53C H 0.175324 0.449275 -0.041741 0.095 Uiso 0.574(6) 1 calc R . P A 1
C54 C 0.0998(16) 0.4030(9) 0.0103(18) 0.082(8) Uani 0.574(6) 1 d D U P A 1
H54A H 0.083785 0.423543 0.023005 0.123 Uiso 0.574(6) 1 calc R . P A 1
H54B H 0.067265 0.396255 -0.035555 0.123 Uiso 0.574(6) 1 calc R . P A 1
H54C H 0.095703 0.388085 0.048243 0.123 Uiso 0.574(6) 1 calc R . P A 1
C55 C 0.2077(18) 0.3722(5) -0.0171(17) 0.069(7) Uani 0.574(6) 1 d D U P A 1
H55A H 0.260409 0.373286 -0.021802 0.103 Uiso 0.574(6) 1 calc R . P A 1
H55B H 0.203749 0.357313 0.020818 0.103 Uiso 0.574(6) 1 calc R . P A 1
H55C H 0.175311 0.365483 -0.062981 0.103 Uiso 0.574(6) 1 calc R . P A 1
C57 C 0.3770(13) 0.5080(5) 0.0633(12) 0.070(6) Uani 0.574(6) 1 d D U P A 1
C58 C 0.4473(18) 0.5245(8) 0.1081(16) 0.114(10) Uani 0.574(6) 1 d D U P A 1
H58A H 0.435680 0.532913 0.152218 0.171 Uiso 0.574(6) 1 calc R . P A 1
H58B H 0.489156 0.509631 0.120864 0.171 Uiso 0.574(6) 1 calc R . P A 1
H58C H 0.461984 0.541481 0.079754 0.171 Uiso 0.574(6) 1 calc R . P A 1
C59 C 0.3940(19) 0.4945(7) -0.0064(13) 0.096(8) Uani 0.574(6) 1 d D U P A 1
H59A H 0.348718 0.484119 -0.034338 0.144 Uiso 0.574(6) 1 calc R . P A 1
H59B H 0.408432 0.511413 -0.035224 0.144 Uiso 0.574(6) 1 calc R . P A 1
H59C H 0.435605 0.479563 0.005887 0.144 Uiso 0.574(6) 1 calc R . P A 1
C60 C 0.3074(16) 0.5295(7) 0.042(2) 0.129(10) Uani 0.574(6) 1 d D U P A 1
H60A H 0.264537 0.517825 0.014050 0.193 Uiso 0.574(6) 1 calc R . P A 1
H60B H 0.294238 0.537545 0.086182 0.193 Uiso 0.574(6) 1 calc R . P A 1
H60C H 0.319326 0.546936 0.013596 0.193 Uiso 0.574(6) 1 calc R . P A 1
C63 C 0.310(2) 0.5496(6) 0.369(2) 0.118(10) Uani 0.574(6) 1 d . U P A 1
H63A H 0.317775 0.551405 0.320198 0.178 Uiso 0.574(6) 1 calc R . P A 1
H63B H 0.256131 0.553651 0.368395 0.178 Uiso 0.574(6) 1 calc R . P A 1
H63C H 0.341298 0.564754 0.400650 0.178 Uiso 0.574(6) 1 calc R . P A 1
C64 C 0.321(3) 0.5099(11) 0.471(2) 0.118(11) Uani 0.574(6) 1 d . U P A 1
H64A H 0.353650 0.523963 0.505509 0.178 Uiso 0.574(6) 1 calc R . P A 1
H64B H 0.268283 0.513101 0.473295 0.178 Uiso 0.574(6) 1 calc R . P A 1
H64C H 0.335797 0.488362 0.484062 0.178 Uiso 0.574(6) 1 calc R . P A 1
C65 C 0.419(2) 0.5105(10) 0.397(4) 0.114(12) Uani 0.574(6) 1 d . U P A 1
H65A H 0.426305 0.514689 0.348414 0.171 Uiso 0.574(6) 1 calc R . P A 1
H65B H 0.450882 0.524373 0.431626 0.171 Uiso 0.574(6) 1 calc R . P A 1
H65C H 0.432040 0.488863 0.409903 0.171 Uiso 0.574(6) 1 calc R . P A 1
Cr2 Cr 0.4010(6) 0.4142(2) 0.1614(7) 0.0234(14) Uani 0.574(6) 1 d . . P A 1
Cr3 Cr 0.4789(5) 0.3447(2) 0.2095(5) 0.0310(14) Uani 0.574(6) 1 d . . P A 1
Cr4 Cr 0.5180(3) 0.30519(14) 0.3710(4) 0.0360(12) Uani 0.574(6) 1 d D . P A 1
F8 F 0.4280(12) 0.3082(6) 0.4095(15) 0.023(4) Uani 0.574(6) 1 d D U P A 1
F9 F 0.3826(11) 0.3336(7) 0.5289(17) 0.022(3) Uani 0.574(6) 1 d . U P A 1
O6 O 0.3218(10) 0.2755(5) 0.4708(9) 0.042(3) Uani 0.574(6) 1 d . U P A 1
O7 O 0.3736(6) 0.3129(2) 0.6678(4) 0.068(2) Uani 0.574(6) 1 d D U P A 1
O8 O 0.4300(13) 0.2775(4) 0.6120(10) 0.050(4) Uani 0.574(6) 1 d D U P A 1
O9 O 0.5284(9) 0.3123(3) 0.5475(10) 0.038(3) Uani 0.574(6) 1 d D U P A 1
O10 O 0.5730(7) 0.3314(3) 0.4527(8) 0.038(3) Uani 0.574(6) 1 d D U P A 1
O11 O 0.4682(11) 0.2524(4) 0.4911(11) 0.052(4) Uani 0.574(6) 1 d D U P A 1
O12 O 0.5526(7) 0.2659(3) 0.4243(7) 0.046(3) Uani 0.574(6) 1 d D U P A 1
O13 O 0.6094(7) 0.3029(3) 0.3347(7) 0.045(3) Uani 0.574(6) 1 d D U P A 1
O14 O 0.5676(7) 0.3154(3) 0.2165(7) 0.039(3) Uani 0.574(6) 1 d D U P A 1
O15 O 0.4600(7) 0.2779(2) 0.2927(7) 0.034(3) Uani 0.574(6) 1 d D U P A 1
O16 O 0.4072(7) 0.3086(3) 0.1952(9) 0.032(3) Uani 0.574(6) 1 d D U P A 1
O17 O 0.5561(8) 0.3785(3) 0.2307(9) 0.038(3) Uani 0.574(6) 1 d . U P A 1
O18 O 0.4926(10) 0.4238(4) 0.2356(9) 0.037(3) Uani 0.574(6) 1 d . U P A 1
O19 O 0.4734(8) 0.3473(3) 0.1055(8) 0.040(3) Uani 0.574(6) 1 d D U P A 1
O20 O 0.4553(9) 0.4000(3) 0.0886(12) 0.042(4) Uani 0.574(6) 1 d D U P A 1
O21 O 0.3049(10) 0.4073(4) 0.0865(10) 0.040(3) Uani 0.574(6) 1 d D U P A 1
O22 O 0.2080(4) 0.43568(19) 0.1182(4) 0.0463(16) Uani 0.574(6) 1 d D U P A 1
O23 O 0.4075(10) 0.4574(4) 0.1227(10) 0.045(4) Uani 0.574(6) 1 d . U P A 1
O24 O 0.3151(5) 0.48583(18) 0.1502(5) 0.057(2) Uani 0.574(6) 1 d . U P A 1
C12A C 0.1891(11) 0.2597(6) 0.4654(13) 0.067(6) Uani 0.426(6) 1 d D U P A 2
C13A C 0.1301(19) 0.2603(9) 0.5133(18) 0.083(9) Uani 0.426(6) 1 d D U P A 2
H13D H 0.115024 0.281814 0.519397 0.124 Uiso 0.426(6) 1 calc R . P A 2
H13E H 0.085548 0.248150 0.490189 0.124 Uiso 0.426(6) 1 calc R . P A 2
H13F H 0.152669 0.251345 0.560652 0.124 Uiso 0.426(6) 1 calc R . P A 2
C14A C 0.1573(17) 0.2762(7) 0.3931(14) 0.076(8) Uani 0.426(6) 1 d D U P A 2
H14D H 0.142190 0.297358 0.402305 0.114 Uiso 0.426(6) 1 calc R . P A 2
H14E H 0.196301 0.276878 0.364896 0.114 Uiso 0.426(6) 1 calc R . P A 2
H14F H 0.113162 0.264729 0.366116 0.114 Uiso 0.426(6) 1 calc R . P A 2
C15A C 0.2139(18) 0.2262(6) 0.455(2) 0.086(9) Uani 0.426(6) 1 d D U P A 2
H15D H 0.233692 0.216580 0.502056 0.129 Uiso 0.426(6) 1 calc R . P A 2
H15E H 0.170381 0.214222 0.428514 0.129 Uiso 0.426(6) 1 calc R . P A 2
H15F H 0.253521 0.226371 0.427294 0.129 Uiso 0.426(6) 1 calc R . P A 2
C16A C 0.4246(11) 0.2937(5) 0.6691(9) 0.053(5) Uani 0.426(6) 1 d D U P A 2
C17A C 0.4615(7) 0.2785(3) 0.7440(6) 0.079(3) Uani 0.426(6) 1 d D U P A 2
C18A C 0.5471(12) 0.2848(11) 0.754(3) 0.134(13) Uani 0.426(6) 1 d D U P A 2
H18D H 0.564511 0.275960 0.712623 0.200 Uiso 0.426(6) 1 calc R . P A 2
H18E H 0.556231 0.307224 0.755683 0.200 Uiso 0.426(6) 1 calc R . P A 2
H18F H 0.574891 0.275120 0.798384 0.200 Uiso 0.426(6) 1 calc R . P A 2
C19A C 0.4454(19) 0.2433(4) 0.7333(17) 0.075(8) Uani 0.426(6) 1 d D U P A 2
H19D H 0.467415 0.235630 0.694029 0.113 Uiso 0.426(6) 1 calc R . P A 2
H19E H 0.468008 0.232210 0.777904 0.113 Uiso 0.426(6) 1 calc R . P A 2
H19F H 0.390576 0.239807 0.721096 0.113 Uiso 0.426(6) 1 calc R . P A 2
C20A C 0.428(2) 0.2912(10) 0.805(2) 0.105(11) Uani 0.426(6) 1 d D U P A 2
H20D H 0.373799 0.286369 0.795093 0.158 Uiso 0.426(6) 1 calc R . P A 2
H20E H 0.453620 0.281693 0.850631 0.158 Uiso 0.426(6) 1 calc R . P A 2
H20F H 0.434960 0.313797 0.807929 0.158 Uiso 0.426(6) 1 calc R . P A 2
C21A C 0.5771(18) 0.3276(10) 0.5043(16) 0.043(5) Uani 0.426(6) 1 d D U P A 2
C22A C 0.6477(13) 0.3437(5) 0.5422(14) 0.050(5) Uani 0.426(6) 1 d D U P A 2
C23A C 0.7102(17) 0.3188(6) 0.567(2) 0.073(9) Uani 0.426(6) 1 d D U P A 2
H23D H 0.757139 0.329003 0.592548 0.109 Uiso 0.426(6) 1 calc R . P A 2
H23E H 0.693737 0.304195 0.600383 0.109 Uiso 0.426(6) 1 calc R . P A 2
H23F H 0.719245 0.307500 0.525504 0.109 Uiso 0.426(6) 1 calc R . P A 2
C24A C 0.675(2) 0.3668(8) 0.491(2) 0.084(10) Uani 0.426(6) 1 d D U P A 2
H24D H 0.720977 0.377146 0.516588 0.126 Uiso 0.426(6) 1 calc R . P A 2
H24E H 0.684606 0.355534 0.449251 0.126 Uiso 0.426(6) 1 calc R . P A 2
H24F H 0.635054 0.382392 0.474178 0.126 Uiso 0.426(6) 1 calc R . P A 2
C25A C 0.633(2) 0.3617(9) 0.6079(17) 0.075(9) Uani 0.426(6) 1 d D U P A 2
H25D H 0.679803 0.372203 0.632513 0.113 Uiso 0.426(6) 1 calc R . P A 2
H25E H 0.593286 0.377162 0.591561 0.113 Uiso 0.426(6) 1 calc R . P A 2
H25F H 0.617172 0.347188 0.641215 0.113 Uiso 0.426(6) 1 calc R . P A 2
C26A C 0.510(2) 0.2437(8) 0.4596(13) 0.050(5) Uani 0.426(6) 1 d D U P A 2
C27A C 0.5390(16) 0.2114(7) 0.4746(15) 0.069(6) Uani 0.426(6) 1 d D U P A 2
C28A C 0.542(3) 0.1967(12) 0.4008(17) 0.091(11) Uani 0.426(6) 1 d D U P A 2
H28D H 0.560686 0.175317 0.408366 0.136 Uiso 0.426(6) 1 calc R . P A 2
H28E H 0.490699 0.196470 0.369586 0.136 Uiso 0.426(6) 1 calc R . P A 2
H28F H 0.575487 0.208839 0.377902 0.136 Uiso 0.426(6) 1 calc R . P A 2
C29A C 0.6193(18) 0.2152(8) 0.522(2) 0.096(10) Uani 0.426(6) 1 d D U P A 2
H29D H 0.641988 0.194634 0.534018 0.144 Uiso 0.426(6) 1 calc R . P A 2
H29E H 0.650446 0.227165 0.495907 0.144 Uiso 0.426(6) 1 calc R . P A 2
H29F H 0.616615 0.226104 0.566628 0.144 Uiso 0.426(6) 1 calc R . P A 2
C30A C 0.490(2) 0.1921(7) 0.514(2) 0.089(9) Uani 0.426(6) 1 d D U P A 2
H30D H 0.510674 0.171104 0.522786 0.134 Uiso 0.426(6) 1 calc R . P A 2
H30E H 0.488617 0.201949 0.560283 0.134 Uiso 0.426(6) 1 calc R . P A 2
H30F H 0.437906 0.190838 0.484374 0.134 Uiso 0.426(6) 1 calc R . P A 2
C36A C 0.4099(19) 0.2884(8) 0.2084(12) 0.042(5) Uani 0.426(6) 1 d D U P A 2
C37A C 0.3581(14) 0.2636(7) 0.1630(16) 0.071(7) Uani 0.426(6) 1 d D U P A 2
C38A C 0.353(2) 0.2712(11) 0.0824(15) 0.118(12) Uani 0.426(6) 1 d D U P A 2
H38D H 0.330614 0.291908 0.071583 0.177 Uiso 0.426(6) 1 calc R . P A 2
H38E H 0.403255 0.270664 0.072428 0.177 Uiso 0.426(6) 1 calc R . P A 2
H38F H 0.320279 0.255755 0.052336 0.177 Uiso 0.426(6) 1 calc R . P A 2
C39A C 0.2791(15) 0.2650(8) 0.181(2) 0.086(9) Uani 0.426(6) 1 d D U P A 2
H39D H 0.257060 0.285650 0.168828 0.129 Uiso 0.426(6) 1 calc R . P A 2
H39E H 0.246132 0.249266 0.152569 0.129 Uiso 0.426(6) 1 calc R . P A 2
H39F H 0.284028 0.260988 0.232358 0.129 Uiso 0.426(6) 1 calc R . P A 2
C40A C 0.392(3) 0.2312(11) 0.182(3) 0.118(13) Uani 0.426(6) 1 d D U P A 2
H40D H 0.442497 0.230212 0.170618 0.176 Uiso 0.426(6) 1 calc R . P A 2
H40E H 0.397195 0.227204 0.233410 0.176 Uiso 0.426(6) 1 calc R . P A 2
H40F H 0.359299 0.215482 0.153621 0.176 Uiso 0.426(6) 1 calc R . P A 2
C41A C 0.549(3) 0.4152(8) 0.244(3) 0.043(6) Uani 0.426(6) 1 d . U P A 2
C42A C 0.6152(17) 0.4370(7) 0.2742(16) 0.064(7) Uani 0.426(6) 1 d D U P A 2
C43A C 0.635(3) 0.4549(12) 0.210(2) 0.118(14) Uani 0.426(6) 1 d D U P A 2
H43D H 0.677193 0.468968 0.228006 0.176 Uiso 0.426(6) 1 calc R . P A 2
H43E H 0.648748 0.440029 0.176188 0.176 Uiso 0.426(6) 1 calc R . P A 2
H43F H 0.590520 0.466860 0.185298 0.176 Uiso 0.426(6) 1 calc R . P A 2
C44A C 0.684(2) 0.4180(9) 0.314(3) 0.115(11) Uani 0.426(6) 1 d D U P A 2
H44D H 0.726324 0.432125 0.332652 0.172 Uiso 0.426(6) 1 calc R . P A 2
H44E H 0.670932 0.406465 0.353303 0.172 Uiso 0.426(6) 1 calc R . P A 2
H44F H 0.698948 0.403465 0.279624 0.172 Uiso 0.426(6) 1 calc R . P A 2
C45A C 0.590(3) 0.4600(10) 0.326(2) 0.117(13) Uani 0.426(6) 1 d D U P A 2
H45D H 0.631979 0.474162 0.346080 0.176 Uiso 0.426(6) 1 calc R . P A 2
H45E H 0.546610 0.472017 0.299942 0.176 Uiso 0.426(6) 1 calc R . P A 2
H45F H 0.575796 0.448536 0.365521 0.176 Uiso 0.426(6) 1 calc R . P A 2
C47A C 0.4805(16) 0.3662(6) -0.0113(16) 0.062(6) Uani 0.426(6) 1 d D U P A 2
C48A C 0.509(3) 0.3968(7) -0.039(3) 0.099(11) Uani 0.426(6) 1 d D U P A 2
H48D H 0.556901 0.403014 -0.006166 0.149 Uiso 0.426(6) 1 calc R . P A 2
H48E H 0.517877 0.393538 -0.087368 0.149 Uiso 0.426(6) 1 calc R . P A 2
H48F H 0.471409 0.413154 -0.040396 0.149 Uiso 0.426(6) 1 calc R . P A 2
C49A C 0.541(2) 0.3405(9) -0.007(4) 0.099(12) Uani 0.426(6) 1 d D U P A 2
H49D H 0.588570 0.347224 0.025299 0.148 Uiso 0.426(6) 1 calc R . P A 2
H49E H 0.523558 0.321330 0.011863 0.148 Uiso 0.426(6) 1 calc R . P A 2
H49F H 0.549899 0.336592 -0.055168 0.148 Uiso 0.426(6) 1 calc R . P A 2
C50A C 0.4057(18) 0.3559(10) -0.0617(19) 0.106(11) Uani 0.426(6) 1 d D U P A 2
H50D H 0.367716 0.372258 -0.064177 0.158 Uiso 0.426(6) 1 calc R . P A 2
H50E H 0.414120 0.352038 -0.110117 0.158 Uiso 0.426(6) 1 calc R . P A 2
H50F H 0.387779 0.336776 -0.043087 0.158 Uiso 0.426(6) 1 calc R . P A 2
C51A C 0.2211(17) 0.4141(9) 0.090(2) 0.044(5) Uani 0.426(6) 1 d D U P A 2
C52A C 0.165(2) 0.4058(10) 0.020(2) 0.073(8) Uani 0.426(6) 1 d D U P A 2
C53A C 0.178(4) 0.4284(13) -0.041(3) 0.096(13) Uani 0.426(6) 1 d D U P A 2
H53D H 0.142070 0.423270 -0.085956 0.144 Uiso 0.426(6) 1 calc R . P A 2
H53E H 0.168944 0.449781 -0.026765 0.144 Uiso 0.426(6) 1 calc R . P A 2
H53F H 0.229644 0.426330 -0.046654 0.144 Uiso 0.426(6) 1 calc R . P A 2
C54A C 0.086(3) 0.4114(13) 0.034(3) 0.097(12) Uani 0.426(6) 1 d D U P A 2
H54D H 0.047588 0.406460 -0.009149 0.146 Uiso 0.426(6) 1 calc R . P A 2
H54E H 0.079518 0.398093 0.074113 0.146 Uiso 0.426(6) 1 calc R . P A 2
H54F H 0.081711 0.433227 0.047200 0.146 Uiso 0.426(6) 1 calc R . P A 2
C55A C 0.175(3) 0.3722(10) -0.004(3) 0.091(12) Uani 0.426(6) 1 d D U P A 2
H55D H 0.138469 0.367781 -0.048831 0.137 Uiso 0.426(6) 1 calc R . P A 2
H55E H 0.226654 0.369361 -0.010847 0.137 Uiso 0.426(6) 1 calc R . P A 2
H55F H 0.166876 0.357864 0.033923 0.137 Uiso 0.426(6) 1 calc R . P A 2
C57A C 0.3988(16) 0.5119(5) 0.0903(15) 0.038(4) Uani 0.426(6) 1 d D U P A 2
C58A C 0.4860(16) 0.5115(6) 0.107(2) 0.059(7) Uani 0.426(6) 1 d . U P A 2
H58D H 0.503403 0.491861 0.090230 0.088 Uiso 0.426(6) 1 calc R . P A 2
H58E H 0.503996 0.528830 0.081631 0.088 Uiso 0.426(6) 1 calc R . P A 2
H58F H 0.505973 0.513678 0.158835 0.088 Uiso 0.426(6) 1 calc R . P A 2
C59A C 0.363(2) 0.5080(7) 0.0053(16) 0.054(6) Uani 0.426(6) 1 d . U P A 2
H59D H 0.384030 0.489364 -0.012564 0.080 Uiso 0.426(6) 1 calc R . P A 2
H59E H 0.307886 0.505891 -0.002825 0.080 Uiso 0.426(6) 1 calc R . P A 2
H59F H 0.375301 0.526264 -0.020496 0.080 Uiso 0.426(6) 1 calc R . P A 2
C60A C 0.3631(15) 0.5411(5) 0.1130(14) 0.040(5) Uani 0.426(6) 1 d . U P A 2
H60D H 0.307804 0.539091 0.100268 0.060 Uiso 0.426(6) 1 calc R . P A 2
H60E H 0.380191 0.543964 0.165203 0.060 Uiso 0.426(6) 1 calc R . P A 2
H60F H 0.378214 0.559116 0.087999 0.060 Uiso 0.426(6) 1 calc R . P A 2
C63A C 0.288(3) 0.5438(11) 0.430(3) 0.117(12) Uani 0.426(6) 1 d . U P A 2
H63D H 0.239441 0.535990 0.438290 0.176 Uiso 0.426(6) 1 calc R . P A 2
H63E H 0.319261 0.551137 0.475713 0.176 Uiso 0.426(6) 1 calc R . P A 2
H63F H 0.277677 0.561036 0.395486 0.176 Uiso 0.426(6) 1 calc R . P A 2
C64A C 0.355(3) 0.4956(12) 0.477(3) 0.099(11) Uani 0.426(6) 1 d . U P A 2
H64D H 0.308368 0.489568 0.492656 0.148 Uiso 0.426(6) 1 calc R . P A 2
H64E H 0.382486 0.476858 0.469658 0.148 Uiso 0.426(6) 1 calc R . P A 2
H64F H 0.386283 0.508397 0.514844 0.148 Uiso 0.426(6) 1 calc R . P A 2
C65A C 0.399(4) 0.5231(15) 0.383(5) 0.112(13) Uani 0.426(6) 1 d . U P A 2
H65D H 0.427070 0.537170 0.420308 0.168 Uiso 0.426(6) 1 calc R . P A 2
H65E H 0.427728 0.503902 0.382938 0.168 Uiso 0.426(6) 1 calc R . P A 2
H65F H 0.390968 0.533155 0.335945 0.168 Uiso 0.426(6) 1 calc R . P A 2
Cr2A Cr 0.3824(8) 0.4146(4) 0.1519(11) 0.034(3) Uani 0.426(6) 1 d . . P A 2
Cr3A Cr 0.4948(7) 0.3492(3) 0.2249(7) 0.039(2) Uani 0.426(6) 1 d . . P A 2
Cr4A Cr 0.4950(5) 0.2986(2) 0.3622(6) 0.0407(17) Uani 0.426(6) 1 d D . P A 2
F8A F 0.4102(18) 0.3055(10) 0.415(2) 0.034(7) Uani 0.426(6) 1 d D U P A 2
F9A F 0.3621(16) 0.3328(11) 0.524(3) 0.037(7) Uani 0.426(6) 1 d . U P A 2
O6A O 0.3397(16) 0.2704(8) 0.4964(13) 0.052(6) Uani 0.426(6) 1 d . U P A 2
O7A O 0.3736(6) 0.3129(2) 0.6678(4) 0.068(2) Uani 0.426(6) 1 d D U P A 2
O8A O 0.4489(18) 0.2870(6) 0.6150(11) 0.062(6) Uani 0.426(6) 1 d D U P A 2
O9A O 0.5215(13) 0.3243(5) 0.5363(13) 0.043(5) Uani 0.426(6) 1 d D U P A 2
O10A O 0.5743(10) 0.3147(6) 0.4425(10) 0.050(4) Uani 0.426(6) 1 d D U P A 2
O11A O 0.4914(14) 0.2590(6) 0.5100(15) 0.051(5) Uani 0.426(6) 1 d D U P A 2
O12A O 0.5040(14) 0.2545(5) 0.3965(12) 0.064(5) Uani 0.426(6) 1 d D U P A 2
O13A O 0.5808(12) 0.2887(5) 0.3115(12) 0.061(5) Uani 0.426(6) 1 d D U P A 2
O14A O 0.5928(13) 0.3286(4) 0.2408(13) 0.062(5) Uani 0.426(6) 1 d D U P A 2
O15A O 0.4176(14) 0.2830(4) 0.2754(12) 0.047(4) Uani 0.426(6) 1 d D U P A 2
O16A O 0.4369(14) 0.3121(5) 0.1829(13) 0.048(5) Uani 0.426(6) 1 d D U P A 2
O17A O 0.5534(14) 0.3869(6) 0.2597(14) 0.051(5) Uani 0.426(6) 1 d . U P A 2
O18A O 0.4909(15) 0.4276(6) 0.2034(13) 0.043(5) Uani 0.426(6) 1 d . U P A 2
O19A O 0.4234(14) 0.3938(6) 0.0723(16) 0.061(7) Uani 0.426(6) 1 d D U P A 2
O20A O 0.5093(15) 0.3575(6) 0.1249(10) 0.064(6) Uani 0.426(6) 1 d D U P A 2
O21A O 0.2856(13) 0.3996(5) 0.1022(13) 0.043(5) Uani 0.426(6) 1 d D U P A 2
O22A O 0.2080(4) 0.43568(19) 0.1182(4) 0.0463(16) Uani 0.426(6) 1 d . U P A 2
O23A O 0.3753(16) 0.4526(5) 0.0944(13) 0.053(6) Uani 0.426(6) 1 d . U P A 2
O24A O 0.3151(5) 0.48583(18) 0.1502(5) 0.057(2) Uani 0.426(6) 1 d . U P A 2
C85 C 0.3586(6) 0.3831(2) 0.3902(7) 0.052(2) Uani 1 1 d D U . . .
H85A H 0.397846 0.367950 0.384113 0.063 Uiso 0.574(6) 1 calc R . P A 1
H85B H 0.342061 0.377051 0.434470 0.063 Uiso 0.574(6) 1 calc R . P A 1
H85C H 0.403844 0.375120 0.374976 0.063 Uiso 0.426(6) 1 calc R . P A 2
H85D H 0.350475 0.369391 0.429593 0.063 Uiso 0.426(6) 1 calc R . P A 2
N1 N 0.2951(6) 0.3791(2) 0.3306(6) 0.057(2) Uani 1 1 d D U . . .
H1AA H 0.306315 0.387456 0.290422 0.068 Uiso 0.574(6) 1 calc R . P A 1
H1AB H 0.254806 0.389599 0.339712 0.068 Uiso 0.574(6) 1 calc R . P A 1
H1BC H 0.312074 0.382827 0.289962 0.068 Uiso 0.426(6) 1 calc R . P A 2
H1BD H 0.261806 0.394509 0.333785 0.068 Uiso 0.426(6) 1 calc R . P A 2
C81 C 0.2736(13) 0.3460(5) 0.316(2) 0.052(6) Uani 0.574(6) 1 d D U P A 1
H81A H 0.276147 0.335387 0.362876 0.063 Uiso 0.574(6) 1 calc R . P A 1
H81B H 0.311312 0.336007 0.293073 0.063 Uiso 0.574(6) 1 calc R . P A 1
C82A C 0.1935(17) 0.3409(8) 0.2674(14) 0.073(7) Uani 0.574(6) 1 d D U P A 1
H82A H 0.155228 0.352045 0.287544 0.087 Uiso 0.574(6) 1 calc R . P A 1
H82B H 0.180806 0.318453 0.265057 0.087 Uiso 0.574(6) 1 calc R . P A 1
C83 C 0.1934(19) 0.3535(8) 0.1896(15) 0.095(9) Uani 0.574(6) 1 d D U P A 1
H83A H 0.143113 0.350418 0.158105 0.142 Uiso 0.574(6) 1 calc R . P A 1
H83B H 0.205682 0.375672 0.192434 0.142 Uiso 0.574(6) 1 calc R . P A 1
H83C H 0.231169 0.342199 0.170026 0.142 Uiso 0.574(6) 1 calc R . P A 1
C86 C 0.3969(14) 0.4146(5) 0.4043(13) 0.061(7) Uani 0.574(6) 1 d D U P A 1
H86A H 0.357689 0.430821 0.402389 0.074 Uiso 0.574(6) 1 calc R . P A 1
H86B H 0.424094 0.419132 0.365853 0.074 Uiso 0.574(6) 1 calc R . P A 1
C87 C 0.4543(12) 0.4161(8) 0.4796(11) 0.061(6) Uani 0.574(6) 1 d D U P A 1
H87A H 0.477531 0.436732 0.486438 0.091 Uiso 0.574(6) 1 calc R . P A 1
H87B H 0.427419 0.412043 0.517981 0.091 Uiso 0.574(6) 1 calc R . P A 1
H87C H 0.493802 0.400358 0.481458 0.091 Uiso 0.574(6) 1 calc R . P A 1
C81A C 0.2493(17) 0.3491(8) 0.317(2) 0.044(6) Uani 0.426(6) 1 d D U P A 2
H81C H 0.223557 0.345816 0.357340 0.053 Uiso 0.426(6) 1 calc R . P A 2
H81D H 0.284167 0.331448 0.316917 0.053 Uiso 0.426(6) 1 calc R . P A 2
C82 C 0.189(2) 0.3497(9) 0.244(2) 0.071(8) Uani 0.426(6) 1 d D U P A 2
H82C H 0.213680 0.348855 0.202997 0.085 Uiso 0.426(6) 1 calc R . P A 2
H82D H 0.158354 0.369044 0.240256 0.085 Uiso 0.426(6) 1 calc R . P A 2
C84 C 0.136(2) 0.3204(8) 0.243(2) 0.089(11) Uani 0.426(6) 1 d D U P A 2
H84A H 0.097134 0.319959 0.198347 0.134 Uiso 0.426(6) 1 calc R . P A 2
H84B H 0.166568 0.301409 0.247312 0.134 Uiso 0.426(6) 1 calc R . P A 2
H84C H 0.111494 0.321506 0.284402 0.134 Uiso 0.426(6) 1 calc R . P A 2
C86A C 0.3785(16) 0.4152(6) 0.423(2) 0.057(7) Uani 0.426(6) 1 d D U P A 2
H86C H 0.357435 0.417887 0.465912 0.068 Uiso 0.426(6) 1 calc R . P A 2
H86D H 0.356534 0.431414 0.387088 0.068 Uiso 0.426(6) 1 calc R . P A 2
C87A C 0.4670(17) 0.4185(13) 0.444(3) 0.104(14) Uani 0.426(6) 1 d D U P A 2
H87D H 0.480517 0.439145 0.464586 0.157 Uiso 0.426(6) 1 calc R . P A 2
H87E H 0.488358 0.402550 0.479090 0.157 Uiso 0.426(6) 1 calc R . P A 2
H87F H 0.487460 0.416033 0.400523 0.157 Uiso 0.426(6) 1 calc R . P A 2
C88 C 0.1162(9) 0.5135(3) 0.5439(8) 0.073(4) Uani 1 1 d D . . . .
H88A H 0.171672 0.512997 0.547992 0.088 Uiso 1 1 calc R . . . .
H88B H 0.092119 0.501244 0.500803 0.088 Uiso 1 1 calc R . . . .
C89 C 0.0897(13) 0.5461(4) 0.5333(10) 0.108(7) Uani 1 1 d D . . . .
H89A H 0.116082 0.558592 0.575257 0.129 Uiso 1 1 calc R . . . .
H89B H 0.034877 0.546744 0.532191 0.129 Uiso 1 1 calc R . . . .
C90 C 0.1033(13) 0.5618(4) 0.4621(10) 0.101(6) Uani 1 1 d D . . . .
H90A H 0.157337 0.560932 0.462091 0.152 Uiso 1 1 calc GR . . . .
H90B H 0.086744 0.583493 0.460154 0.152 Uiso 1 1 calc GR . . . .
H90C H 0.074294 0.550613 0.419992 0.152 Uiso 1 1 calc GR . . . .
C91 C 0.1528(7) 0.5058(3) 0.6777(6) 0.062(3) Uani 1 1 d D . . . .
H91A H 0.149958 0.528280 0.687946 0.074 Uiso 1 1 calc R . . . .
H91B H 0.204858 0.501187 0.672600 0.074 Uiso 1 1 calc R . . . .
C92 C 0.1359(8) 0.4869(4) 0.7411(6) 0.067(4) Uani 1 1 d D . . . .
H92A H 0.134249 0.464545 0.728846 0.081 Uiso 1 1 calc R . . . .
H92B H 0.085462 0.492891 0.748641 0.081 Uiso 1 1 calc R . . . .
C93 C 0.1970(11) 0.4924(5) 0.8130(8) 0.105(6) Uani 1 1 d D . . . .
H93A H 0.247755 0.490867 0.803222 0.158 Uiso 1 1 calc GR . . . .
H93B H 0.191368 0.476625 0.848525 0.158 Uiso 1 1 calc GR . . . .
H93C H 0.190165 0.513086 0.831952 0.158 Uiso 1 1 calc GR . . . .
N2 N 0.0988(5) 0.4984(2) 0.6100(5) 0.052(2) Uani 1 1 d D . . . .
H2A H 0.051852 0.504401 0.613780 0.062 Uiso 1 1 calc R . . . .
H2B H 0.097917 0.477474 0.603741 0.062 Uiso 1 1 calc R . . . .
C94 C 0.3842(17) 0.1352(7) 0.263(2) 0.188(11) Uani 1 1 d . U . . .
H94A H 0.420893 0.124096 0.301191 0.226 Uiso 1 1 calc R . . . .
H94B H 0.398190 0.157468 0.264397 0.226 Uiso 1 1 calc R . . . .
C96 C 0.300(3) 0.1419(9) 0.353(3) 0.256(19) Uani 1 1 d . U . . .
H96A H 0.302526 0.164721 0.359734 0.307 Uiso 1 1 calc R . . . .
H96B H 0.336615 0.131441 0.391898 0.307 Uiso 1 1 calc R . . . .
C97 C 0.3828(16) 0.1193(8) 0.1787(19) 0.191(13) Uani 1 1 d . U . . .
H97A H 0.433227 0.121170 0.168379 0.287 Uiso 1 1 calc R . . . .
H97B H 0.368504 0.097390 0.178357 0.287 Uiso 1 1 calc R . . . .
H97C H 0.345946 0.130550 0.141797 0.287 Uiso 1 1 calc R . . . .
C98 C 0.207(3) 0.1275(16) 0.343(3) 0.38(4) Uani 1 1 d . U . . .
H98A H 0.189836 0.131533 0.387793 0.563 Uiso 1 1 calc R . . . .
H98B H 0.173335 0.137887 0.302807 0.563 Uiso 1 1 calc R . . . .
H98C H 0.206919 0.105101 0.334493 0.563 Uiso 1 1 calc R . . . .
O95 O 0.3071(13) 0.1313(6) 0.2730(14) 0.195(8) Uani 1 1 d . U . . .
C77A C -0.0519(7) 0.3384(3) 0.4466(7) 0.065(3) Uani 0.426(6) 1 d D . P A 2
C78A C -0.042(3) 0.3095(8) 0.402(2) 0.107(17) Uani 0.426(6) 1 d D U P A 2
H78D H -0.008721 0.294489 0.432412 0.160 Uiso 0.426(6) 1 calc R . P A 2
H78E H -0.091416 0.299884 0.382486 0.160 Uiso 0.426(6) 1 calc R . P A 2
H78F H -0.019256 0.315623 0.361652 0.160 Uiso 0.426(6) 1 calc R . P A 2
C79A C -0.1037(17) 0.3630(8) 0.401(2) 0.088(14) Uani 0.426(6) 1 d D U P A 2
H79D H -0.083009 0.369058 0.360117 0.132 Uiso 0.426(6) 1 calc R . P A 2
H79E H -0.154589 0.354358 0.384160 0.132 Uiso 0.426(6) 1 calc R . P A 2
H79F H -0.106543 0.381324 0.431394 0.132 Uiso 0.426(6) 1 calc R . P A 2
C80A C -0.086(3) 0.3293(10) 0.5113(17) 0.120(17) Uani 0.426(6) 1 d D U P A 2
H80D H -0.053385 0.313647 0.540528 0.179 Uiso 0.426(6) 1 calc R . P A 2
H80E H -0.088592 0.347722 0.540808 0.179 Uiso 0.426(6) 1 calc R . P A 2
H80F H -0.136638 0.320756 0.493575 0.179 Uiso 0.426(6) 1 calc R . P A 2

loop_
_atom_site_aniso_label
_atom_site_aniso_U_11
_atom_site_aniso_U_22
_atom_site_aniso_U_33
_atom_site_aniso_U_23
_atom_site_aniso_U_13
_atom_site_aniso_U_12
C1 0.032(5) 0.057(6) 0.030(5) 0.006(4) -0.003(4) 0.001(4)
C2 0.033(5) 0.059(7) 0.042(6) 0.005(5) -0.011(4) -0.009(5)
C3 0.104(14) 0.062(9) 0.105(13) -0.003(9) -0.035(11) -0.016(9)
C4 0.121(16) 0.154(19) 0.075(11) -0.052(12) 0.039(11) -0.048(14)
C5 0.053(9) 0.130(16) 0.117(14) -0.044(12) -0.034(9) -0.005(10)
C6 0.074(8) 0.041(6) 0.036(5) 0.010(4) 0.014(5) -0.004(5)
C7 0.063(7) 0.060(7) 0.042(6) 0.005(5) 0.015(5) -0.007(6)
C8 0.101(13) 0.108(13) 0.054(8) 0.021(8) 0.027(8) -0.009(10)
C9 0.072(9) 0.078(9) 0.070(9) 0.016(7) 0.010(7) -0.008(8)
C10 0.108(13) 0.092(11) 0.050(8) -0.001(7) 0.034(8) 0.000(10)
C11 0.050(5) 0.054(5) 0.045(5) 0.007(4) -0.006(4) -0.021(4)
C31 0.039(5) 0.034(4) 0.075(5) -0.020(4) 0.012(4) 0.001(4)
C32 0.035(5) 0.060(6) 0.109(9) -0.040(6) 0.015(5) 0.005(4)
C33 0.058(8) 0.071(8) 0.145(14) -0.060(9) 0.027(8) 0.011(6)
C34 0.092(13) 0.086(10) 0.30(3) -0.011(13) 0.129(16) 0.008(9)
C35 0.066(11) 0.20(2) 0.135(13) -0.045(12) -0.019(9) 0.059(13)
C46 0.072(7) 0.047(4) 0.053(5) 0.002(4) 0.030(5) 0.015(4)
C56 0.055(5) 0.035(4) 0.059(6) 0.008(4) 0.033(5) 0.001(4)
C61 0.044(6) 0.024(4) 0.062(7) -0.003(4) 0.015(5) 0.007(4)
C62 0.080(9) 0.061(7) 0.105(10) -0.043(7) 0.026(8) -0.024(7)
C66 0.039(5) 0.046(5) 0.040(5) 0.016(4) 0.010(4) 0.016(4)
C67 0.055(7) 0.062(8) 0.082(9) 0.034(7) 0.017(7) 0.022(6)
C68 0.072(10) 0.114(14) 0.132(15) 0.092(13) 0.032(10) 0.020(9)
C69 0.045(7) 0.119(13) 0.077(10) 0.045(9) -0.007(7) 0.008(8)
C70 0.097(13) 0.036(7) 0.18(2) 0.003(9) 0.037(13) 0.015(8)
C71 0.035(5) 0.053(6) 0.037(5) -0.011(4) -0.004(4) -0.007(4)
C72 0.049(7) 0.069(8) 0.062(8) -0.003(6) 0.003(6) -0.013(6)
C73 0.058(9) 0.102(13) 0.107(13) -0.025(10) 0.014(9) -0.018(8)
C74 0.102(14) 0.17(2) 0.055(9) 0.008(11) -0.038(9) -0.043(14)
C75 0.064(9) 0.080(11) 0.135(16) -0.044(11) 0.004(10) -0.007(8)
C76 0.056(7) 0.040(6) 0.063(7) 0.005(5) 0.015(6) -0.013(5)
C77 0.043(6) 0.068(8) 0.082(8) -0.015(6) 0.009(6) -0.014(5)
C78 0.050(14) 0.053(16) 0.095(13) -0.028(11) -0.007(13) -0.013(14)
C79 0.047(14) 0.093(19) 0.14(3) -0.038(15) 0.002(15) -0.001(13)
C80 0.11(3) 0.09(2) 0.119(17) 0.004(15) 0.019(18) -0.046(16)
Cr1 0.0370(8) 0.0307(7) 0.0429(8) 0.0108(6) 0.0166(7) 0.0083(6)
Cr5 0.0408(9) 0.0286(7) 0.0496(9) 0.0098(7) -0.0022(7) 0.0070(6)
Cr6 0.0603(11) 0.0406(9) 0.0378(9) 0.0090(7) 0.0088(8) 0.0087(8)
F1 0.019(2) 0.052(3) 0.036(3) 0.005(2) 0.003(2) 0.001(2)
F2 0.034(3) 0.030(2) 0.040(3) 0.003(2) 0.000(2) -0.001(2)
F3 0.030(3) 0.042(3) 0.040(3) -0.002(2) 0.011(2) 0.004(2)
F4 0.036(3) 0.037(3) 0.040(3) 0.008(2) 0.013(2) 0.004(2)
F5 0.032(3) 0.029(2) 0.030(2) 0.0007(19) 0.006(2) 0.005(2)
F6 0.033(3) 0.024(2) 0.039(3) -0.001(2) 0.007(2) 0.0010(19)
F7 0.031(3) 0.026(2) 0.042(3) -0.008(2) 0.002(2) 0.004(2)
F10 0.055(4) 0.046(3) 0.043(3) 0.007(3) 0.005(3) 0.007(3)
F11 0.044(3) 0.046(3) 0.051(3) 0.000(3) 0.013(3) 0.022(3)
F12 0.061(4) 0.044(3) 0.042(3) -0.006(3) 0.012(3) 0.003(3)
O1 0.055(5) 0.052(4) 0.035(4) -0.002(3) -0.011(3) 0.018(4)
O2 0.050(4) 0.033(3) 0.050(4) 0.000(3) -0.002(3) -0.005(3)
O3 0.106(8) 0.062(5) 0.064(6) 0.020(4) 0.044(6) 0.021(5)
O4 0.061(5) 0.059(5) 0.037(4) 0.002(3) 0.011(4) -0.001(4)
O5 0.059(5) 0.053(5) 0.081(6) 0.008(4) 0.024(4) -0.014(4)
O25 0.045(4) 0.033(3) 0.065(5) -0.006(3) 0.026(4) 0.000(3)
O26 0.045(4) 0.032(3) 0.055(4) -0.002(3) 0.027(3) -0.012(3)
O27 0.057(5) 0.056(5) 0.066(5) 0.035(4) 0.030(4) 0.022(4)
O28 0.043(4) 0.063(5) 0.044(4) 0.021(4) 0.008(3) 0.014(4)
O29 0.031(3) 0.058(4) 0.050(4) 0.002(3) 0.010(3) 0.003(3)
O30 0.039(4) 0.071(5) 0.043(4) -0.001(4) 0.008(3) 0.013(4)
O31 0.072(6) 0.054(5) 0.051(5) -0.002(4) 0.023(4) -0.025(4)
O32 0.055(5) 0.044(4) 0.081(6) -0.008(4) 0.008(5) -0.002(4)
Th1 0.03466(17) 0.03321(16) 0.02910(16) 0.00048(12) 0.00591(12) -0.00138(12)
Th2 0.02910(15) 0.03421(16) 0.03280(16) 0.00496(12) 0.00823(12) 0.00778(12)
C12 0.054(9) 0.070(10) 0.070(10) -0.008(8) 0.012(9) -0.034(8)
C13 0.080(15) 0.061(11) 0.119(17) 0.006(12) 0.015(15) -0.033(10)
C14 0.057(9) 0.084(15) 0.075(16) 0.006(13) 0.013(10) -0.032(9)
C15 0.103(19) 0.093(18) 0.085(12) -0.044(11) 0.016(13) -0.021(16)
C16 0.059(9) 0.031(7) 0.055(6) 0.015(6) -0.012(6) -0.004(6)
C17 0.077(7) 0.080(7) 0.063(5) 0.038(6) -0.020(5) 0.001(6)
C18 0.068(13) 0.089(13) 0.063(13) 0.024(11) -0.022(10) 0.010(10)
C19 0.15(2) 0.090(12) 0.097(18) 0.047(13) -0.021(18) 0.047(14)
C20 0.097(16) 0.11(2) 0.053(13) 0.030(14) -0.018(11) -0.018(13)
C21 0.032(7) 0.025(7) 0.053(7) -0.012(6) -0.011(6) 0.010(5)
C22 0.038(7) 0.026(7) 0.045(8) -0.013(6) -0.005(6) 0.005(5)
C23 0.047(11) 0.036(9) 0.078(14) -0.005(8) -0.033(10) 0.008(7)
C24 0.055(11) 0.050(10) 0.056(11) -0.006(9) -0.006(9) -0.012(8)
C25 0.094(18) 0.024(8) 0.067(12) -0.019(8) 0.018(11) 0.002(9)
C26 0.067(10) 0.032(7) 0.058(9) -0.011(6) -0.018(7) 0.015(7)
C27 0.094(12) 0.031(7) 0.077(11) -0.007(7) -0.016(10) 0.024(8)
C28 0.13(2) 0.029(11) 0.14(2) -0.016(16) -0.042(18) 0.017(15)
C29 0.103(13) 0.045(12) 0.13(2) -0.003(13) 0.004(14) 0.039(11)
C30 0.16(3) 0.065(16) 0.101(13) 0.029(12) 0.006(14) 0.045(18)
C36 0.032(7) 0.023(6) 0.045(8) -0.009(6) -0.008(7) -0.003(5)
C37 0.042(8) 0.025(7) 0.068(10) -0.010(7) -0.015(7) -0.008(6)
C38 0.13(2) 0.074(15) 0.093(15) -0.005(14) -0.066(14) -0.034(15)
C39 0.103(19) 0.12(2) 0.130(19) -0.020(16) 0.028(15) -0.078(16)
C40 0.10(2) 0.067(14) 0.19(3) -0.085(16) -0.014(16) 0.007(13)
C41 0.032(6) 0.025(8) 0.062(11) -0.014(8) 0.018(6) -0.002(6)
C42 0.032(7) 0.024(7) 0.066(10) -0.009(7) 0.010(6) -0.005(6)
C43 0.058(13) 0.089(17) 0.067(13) 0.016(10) -0.006(10) -0.040(12)
C44 0.043(9) 0.044(11) 0.099(16) 0.007(10) 0.014(9) 0.008(9)
C45 0.049(12) 0.058(13) 0.075(12) -0.032(10) -0.003(10) 0.005(9)
C47 0.121(14) 0.057(10) 0.068(11) -0.001(8) 0.056(10) 0.010(10)
C48 0.20(3) 0.070(12) 0.08(2) -0.023(13) 0.07(2) 0.011(15)
C49 0.14(2) 0.112(19) 0.055(12) 0.006(13) 0.053(14) 0.023(17)
C50 0.121(15) 0.12(2) 0.097(19) 0.015(16) 0.072(13) -0.007(15)
C51 0.038(7) 0.022(6) 0.026(7) 0.013(5) 0.007(5) -0.011(5)
C52 0.076(11) 0.047(8) 0.042(9) 0.009(7) -0.008(8) -0.021(8)
C53 0.093(18) 0.059(11) 0.031(12) 0.009(10) -0.003(11) -0.005(12)
C54 0.071(12) 0.10(2) 0.057(16) -0.005(14) -0.015(10) -0.040(12)
C55 0.11(2) 0.040(8) 0.047(12) -0.002(7) -0.005(13) -0.032(11)
C57 0.078(13) 0.057(10) 0.088(13) 0.035(9) 0.047(10) 0.006(8)
C58 0.134(19) 0.09(2) 0.119(18) 0.029(15) 0.035(17) -0.045(15)
C59 0.13(2) 0.099(18) 0.075(12) 0.043(12) 0.057(14) 0.003(15)
C60 0.129(18) 0.11(2) 0.17(2) 0.088(17) 0.075(17) 0.054(15)
C63 0.15(2) 0.046(10) 0.15(2) -0.046(11) 0.01(2) -0.025(12)
C64 0.14(3) 0.12(3) 0.086(13) -0.054(14) 0.015(17) -0.04(2)
C65 0.077(14) 0.08(2) 0.18(3) -0.03(2) 0.018(19) -0.037(12)
Cr2 0.017(4) 0.0210(19) 0.033(3) 0.0024(18) 0.007(3) 0.005(2)
Cr3 0.024(2) 0.0272(19) 0.042(4) -0.015(2) 0.009(2) -0.0050(16)
Cr4 0.024(3) 0.023(2) 0.054(2) -0.0116(17) -0.007(2) 0.0034(16)
F8 0.011(8) 0.022(7) 0.034(7) -0.003(5) 0.004(6) -0.004(6)
F9 0.010(8) 0.018(5) 0.033(6) -0.001(4) -0.007(7) -0.004(6)
O6 0.046(7) 0.034(8) 0.036(9) 0.001(6) -0.013(6) -0.022(6)
O7 0.092(6) 0.061(5) 0.045(4) 0.015(4) -0.001(4) 0.025(4)
O8 0.059(10) 0.018(7) 0.062(6) 0.018(5) -0.008(6) -0.005(6)
O9 0.034(6) 0.019(7) 0.049(7) 0.000(6) -0.016(5) 0.016(5)
O10 0.032(6) 0.020(5) 0.054(6) -0.018(5) -0.008(5) 0.001(5)
O11 0.063(10) 0.015(7) 0.064(10) -0.009(6) -0.016(7) 0.001(6)
O12 0.038(6) 0.034(6) 0.048(7) -0.016(4) -0.028(5) 0.020(5)
O13 0.031(6) 0.031(6) 0.066(6) -0.032(5) -0.002(5) 0.002(5)
O14 0.033(6) 0.018(5) 0.070(7) -0.021(5) 0.022(5) -0.002(4)
O15 0.025(5) 0.019(5) 0.049(6) -0.008(4) -0.012(5) 0.006(4)
O16 0.025(6) 0.021(5) 0.046(7) -0.011(4) 0.003(5) -0.010(5)
O17 0.028(6) 0.029(6) 0.064(9) -0.024(5) 0.024(6) -0.004(4)
O18 0.032(6) 0.023(6) 0.060(10) -0.010(7) 0.021(7) -0.003(4)
O19 0.044(8) 0.030(5) 0.051(7) -0.013(4) 0.020(6) -0.004(5)
O20 0.044(8) 0.036(5) 0.053(11) 0.000(5) 0.027(8) 0.000(6)
O21 0.046(7) 0.033(8) 0.042(8) 0.003(6) 0.013(5) -0.003(6)
O22 0.038(4) 0.066(4) 0.031(3) 0.010(3) 0.001(3) 0.012(3)
O23 0.056(9) 0.032(6) 0.058(11) 0.004(6) 0.037(8) 0.000(5)
O24 0.068(5) 0.043(4) 0.074(5) 0.028(4) 0.045(4) 0.016(4)
C12A 0.053(10) 0.068(12) 0.074(12) 0.006(9) 0.001(9) -0.023(9)
C13A 0.056(14) 0.09(2) 0.10(2) 0.025(19) 0.012(16) -0.018(15)
C14A 0.056(16) 0.091(19) 0.068(14) 0.005(14) -0.014(11) -0.031(14)
C15A 0.064(17) 0.067(12) 0.11(2) -0.014(13) -0.010(16) -0.031(11)
C16A 0.059(10) 0.038(10) 0.054(8) 0.021(8) -0.003(7) -0.003(8)
C17A 0.077(7) 0.080(7) 0.063(5) 0.038(6) -0.020(5) 0.001(6)
C18A 0.084(11) 0.15(3) 0.14(3) 0.07(3) -0.035(13) -0.025(16)
C19A 0.075(18) 0.074(9) 0.071(17) 0.053(10) 0.005(17) 0.016(11)
C20A 0.15(3) 0.11(2) 0.044(12) 0.010(16) -0.022(16) -0.01(2)
C21A 0.032(8) 0.039(10) 0.051(9) 0.003(8) -0.007(7) 0.008(7)
C22A 0.038(8) 0.039(10) 0.068(12) -0.008(9) -0.001(9) 0.003(7)
C23A 0.040(12) 0.057(15) 0.10(2) -0.006(15) -0.019(15) 0.012(11)
C24A 0.060(18) 0.067(18) 0.13(2) 0.019(18) 0.03(2) 0.000(13)
C25A 0.063(19) 0.073(19) 0.080(16) -0.033(13) -0.003(14) 0.002(14)
C26A 0.058(12) 0.028(8) 0.060(9) 0.006(7) 0.004(9) 0.008(9)
C27A 0.089(14) 0.037(10) 0.072(12) 0.011(8) 0.001(10) 0.024(10)
C28A 0.12(3) 0.05(2) 0.097(15) -0.010(14) 0.017(16) 0.04(2)
C29A 0.093(15) 0.053(17) 0.12(2) 0.025(16) -0.019(16) 0.033(13)
C30A 0.12(2) 0.029(12) 0.11(2) 0.021(14) 0.025(18) 0.017(14)
C36A 0.039(9) 0.036(9) 0.046(9) -0.023(7) -0.001(8) 0.004(8)
C37A 0.047(11) 0.059(11) 0.088(13) -0.039(11) -0.022(11) -0.003(9)
C38A 0.10(3) 0.16(3) 0.073(13) -0.065(14) -0.021(14) 0.01(3)
C39A 0.050(11) 0.053(16) 0.14(2) -0.020(18) -0.008(14) -0.016(10)
C40A 0.08(2) 0.045(12) 0.21(3) -0.048(16) -0.01(3) -0.001(14)
C41A 0.040(9) 0.035(10) 0.059(11) -0.003(8) 0.023(8) -0.009(7)
C42A 0.054(11) 0.061(13) 0.075(14) 0.002(11) 0.010(10) -0.028(10)
C43A 0.10(3) 0.14(3) 0.12(3) 0.040(19) 0.02(2) -0.07(2)
C44A 0.073(15) 0.09(2) 0.16(3) 0.02(2) -0.021(16) -0.024(16)
C45A 0.12(3) 0.10(2) 0.12(3) -0.06(2) 0.01(2) -0.033(19)
C47A 0.084(15) 0.057(12) 0.057(8) -0.003(9) 0.042(9) 0.005(10)
C48A 0.15(3) 0.075(15) 0.09(2) 0.004(16) 0.07(2) -0.014(17)
C49A 0.14(2) 0.10(2) 0.07(2) 0.008(19) 0.07(2) 0.06(2)
C50A 0.113(19) 0.15(3) 0.067(16) -0.04(2) 0.037(13) -0.024(18)
C51A 0.049(10) 0.043(8) 0.037(10) 0.013(7) 0.005(8) -0.007(7)
C52A 0.078(14) 0.069(12) 0.059(12) -0.002(10) -0.015(11) -0.013(12)
C53A 0.13(3) 0.10(2) 0.034(17) 0.001(16) -0.016(17) -0.02(2)
C54A 0.067(13) 0.12(3) 0.09(3) 0.00(2) -0.021(16) -0.011(16)
C55A 0.09(3) 0.078(13) 0.09(3) -0.025(14) -0.01(2) -0.036(17)
C57A 0.042(10) 0.028(7) 0.048(10) 0.001(8) 0.021(8) -0.002(7)
C58A 0.043(9) 0.031(12) 0.108(19) 0.027(13) 0.028(10) 0.000(8)
C59A 0.082(16) 0.041(13) 0.044(9) 0.009(8) 0.029(10) 0.016(12)
C60A 0.049(12) 0.030(7) 0.046(11) 0.003(8) 0.022(10) -0.001(8)
C63A 0.13(3) 0.075(19) 0.15(3) -0.062(19) 0.04(2) -0.007(17)
C64A 0.09(3) 0.10(3) 0.100(18) -0.041(16) 0.006(18) -0.027(18)
C65A 0.093(18) 0.11(3) 0.14(3) -0.05(2) 0.04(2) -0.039(18)
Cr2A 0.024(6) 0.042(3) 0.037(5) 0.008(3) 0.006(5) 0.017(4)
Cr3A 0.052(6) 0.033(5) 0.030(4) 0.001(3) 0.004(4) 0.015(4)
Cr4A 0.036(4) 0.032(4) 0.056(5) 0.012(3) 0.014(4) 0.011(3)
F8A 0.023(14) 0.031(9) 0.050(10) 0.008(6) 0.016(10) -0.009(9)
F9A 0.026(15) 0.034(9) 0.046(10) 0.014(7) -0.007(12) -0.004(11)
O6A 0.056(8) 0.053(13) 0.045(15) -0.005(11) 0.006(9) -0.014(8)
O7A 0.092(6) 0.061(5) 0.045(4) 0.015(4) -0.001(4) 0.025(4)
O8A 0.065(15) 0.053(15) 0.071(9) 0.047(9) 0.019(10) 0.019(11)
O9A 0.034(8) 0.042(12) 0.046(10) -0.008(9) -0.007(7) 0.004(8)
O10A 0.026(8) 0.068(12) 0.048(8) 0.000(8) -0.006(6) 0.006(9)
O11A 0.055(13) 0.034(11) 0.059(10) 0.008(8) 0.000(10) 0.016(10)
O12A 0.074(12) 0.045(9) 0.072(9) 0.018(8) 0.018(9) 0.008(9)
O13A 0.055(11) 0.049(10) 0.082(13) 0.007(8) 0.025(9) 0.030(8)
O14A 0.060(12) 0.048(9) 0.088(14) 0.003(8) 0.039(10) 0.012(8)
O15A 0.051(10) 0.036(8) 0.051(9) -0.018(7) 0.006(8) -0.019(8)
O16A 0.055(12) 0.040(8) 0.041(9) -0.009(7) -0.007(9) 0.004(8)
O17A 0.052(10) 0.039(10) 0.064(12) 0.005(9) 0.016(10) -0.005(8)
O18A 0.043(8) 0.031(8) 0.061(13) 0.005(9) 0.024(9) -0.010(6)
O19A 0.088(15) 0.062(13) 0.036(12) 0.006(10) 0.024(13) 0.030(11)
O20A 0.088(15) 0.061(12) 0.052(9) 0.013(9) 0.035(9) 0.027(10)
O21A 0.052(10) 0.029(9) 0.042(12) -0.014(8) -0.003(8) -0.010(7)
O22A 0.038(4) 0.066(4) 0.031(3) 0.010(3) 0.001(3) 0.012(3)
O23A 0.083(17) 0.034(6) 0.048(13) 0.016(7) 0.028(11) 0.018(9)
O24A 0.068(5) 0.043(4) 0.074(5) 0.028(4) 0.045(4) 0.016(4)
C85 0.042(5) 0.042(5) 0.072(7) 0.004(5) 0.012(4) 0.010(4)
N1 0.050(5) 0.045(4) 0.074(6) -0.005(4) 0.013(4) 0.003(4)
C81 0.047(12) 0.038(7) 0.075(11) 0.003(8) 0.020(11) 0.002(9)
C82A 0.061(12) 0.065(14) 0.087(14) 0.008(11) 0.005(10) -0.011(11)
C83 0.085(18) 0.10(2) 0.093(14) 0.023(16) 0.007(13) -0.022(16)
C86 0.049(12) 0.069(9) 0.064(13) -0.017(10) 0.008(10) -0.004(8)
C87 0.034(10) 0.094(16) 0.055(11) 0.006(11) 0.013(8) -0.010(10)
C81A 0.035(13) 0.041(10) 0.063(11) -0.001(10) 0.024(11) 0.001(9)
C82 0.065(13) 0.065(16) 0.077(15) -0.017(14) 0.007(13) 0.002(12)
C84 0.068(18) 0.073(17) 0.12(3) -0.055(18) 0.003(17) -0.012(14)
C86A 0.038(12) 0.075(11) 0.063(16) -0.013(11) 0.023(11) -0.023(10)
C87A 0.040(13) 0.11(3) 0.16(3) -0.02(3) 0.015(18) -0.022(14)
C88 0.076(10) 0.059(8) 0.087(10) 0.000(7) 0.023(8) -0.010(7)
C89 0.133(18) 0.091(13) 0.115(15) -0.026(11) 0.060(14) 0.004(12)
C90 0.147(18) 0.064(9) 0.106(13) 0.024(9) 0.057(13) 0.023(11)
C91 0.048(7) 0.064(8) 0.071(8) -0.014(6) 0.010(6) -0.003(6)
C92 0.057(8) 0.087(10) 0.056(7) 0.005(7) 0.009(6) -0.003(7)
C93 0.112(15) 0.134(17) 0.063(10) 0.005(10) 0.007(10) 0.003(13)
N2 0.040(5) 0.055(6) 0.058(6) -0.001(5) 0.007(4) 0.002(4)
C94 0.115(15) 0.108(19) 0.30(3) 0.03(2) -0.03(2) -0.007(16)
C96 0.33(5) 0.16(3) 0.25(3) -0.09(3) 0.01(3) 0.01(4)
C97 0.105(19) 0.22(4) 0.24(3) 0.10(2) 0.02(2) 0.00(2)
C98 0.28(5) 0.56(11) 0.31(7) 0.09(7) 0.13(5) 0.07(5)
O95 0.145(14) 0.20(2) 0.22(2) 0.002(17) 0.005(16) -0.005(16)
C77A 0.043(6) 0.068(8) 0.082(8) -0.015(6) 0.009(6) -0.014(5)
C78A 0.04(2) 0.06(3) 0.21(4) -0.07(3) 0.01(3) -0.02(2)
C79A 0.05(2) 0.10(3) 0.10(3) 0.02(2) -0.013(19) -0.049(18)
C80A 0.09(3) 0.12(3) 0.15(3) 0.01(3) 0.02(2) -0.09(3)

loop_
_atom_type_symbol
_atom_type_description
_atom_type_scat_dispersion_real
_atom_type_scat_dispersion_imag
_atom_type_scat_source
C C 0.0181 0.0091 'International Tables Vol C Tables 4.2.6.8 and 6.1.1.4'
H H 0.0000 0.0000 'International Tables Vol C Tables 4.2.6.8 and 6.1.1.4'
Cr Cr -0.1635 2.4439 'International Tables Vol C Tables 4.2.6.8 and 6.1.1.4'
F F 0.0727 0.0534 'International Tables Vol C Tables 4.2.6.8 and 6.1.1.4'
N N 0.0311 0.0180 'International Tables Vol C Tables 4.2.6.8 and 6.1.1.4'
O O 0.0492 0.0322 'International Tables Vol C Tables 4.2.6.8 and 6.1.1.4'
Th Th -4.1491 12.3296 'International Tables Vol C Tables 4.2.6.8 and 6.1.1.4'

loop_
_geom_angle_atom_site_label_1
_geom_angle_atom_site_label_2
_geom_angle_atom_site_label_3
_geom_angle
O1 C1 C2 116.1(8)
O1 C1 O2 124.7(10)
O2 C1 C2 119.2(9)
C1 C2 C3 111.6(9)
C4 C2 C1 105.1(9)
C4 C2 C3 107.9(12)
C5 C2 C1 112.5(10)
C5 C2 C3 110.1(11)
C5 C2 C4 109.5(12)
O3 C6 C7 119.5(9)
O3 C6 O4 123.2(10)
O4 C6 C7 117.2(11)
C6 C7 C8 107.6(10)
C6 C7 C9 106.9(10)
C9 C7 C8 108.6(10)
C10 C7 C6 111.8(10)
C10 C7 C8 111.2(10)
C10 C7 C9 110.6(11)
O5 C11 C12 125.2(12)
O5 C11 C12A 104.0(14)
O5 C11 O6A 120.0(17)
O6 C11 O5 128.3(14)
O6 C11 C12 106.5(15)
O6A C11 C12A 135(2)
O13 C31 C32 114.8(11)
O13 C31 O14 126.1(12)
O14 C31 C32 119.1(10)
O13A C31 C32 117.4(12)
O14A C31 C32 119.5(14)
O14A C31 O13A 123.2(16)
C33 C32 C31 106.1(9)
C33 C32 C35 109.8(12)
C34 C32 C31 107.8(10)
C34 C32 C33 112.5(13)
C34 C32 C35 111.5(13)
C35 C32 C31 109.1(11)
O19 C46 C47 117.0(12)
O20 C46 C47 114.5(14)
O20 C46 O19 127.9(15)
O19A C46 C47A 111.3(18)
O20A C46 C47A 123.2(16)
O20A C46 O19A 125.4(19)
O23 C56 C57 118.0(13)
O24 C56 C57 117.5(12)
O24 C56 O23 124.4(11)
O23A C56 C57A 125.0(17)
O24A C56 C57A 115.6(13)
O24A C56 O23A 118.4(15)
O25 C61 C62 116.8(11)
O26 C61 C62 118.6(10)
O26 C61 O25 124.5(10)
C61 C62 C63 105.5(18)
C61 C62 C65 110(2)
C61 C62 C63A 116(2)
C61 C62 C64A 105(2)
C63 C62 C65 108(3)
C64 C62 C61 110(2)
C64 C62 C63 116(3)
C64 C62 C65 108(3)
C63A C62 C64A 96(3)
C65A C62 C61 115(4)
C65A C62 C63A 118(3)
C65A C62 C64A 103(4)
O27 C66 C67 116.8(9)
O28 C66 C67 117.2(9)
O28 C66 O27 126.0(9)
C66 C67 C68 111.2(9)
C69 C67 C66 108.0(10)
C69 C67 C68 109.9(11)
C70 C67 C66 107.3(10)
C70 C67 C68 110.7(12)
C70 C67 C69 109.7(11)
C72 C71 Th2 174.6(8)
O29 C71 C72 121.4(10)
O29 C71 Th2 56.8(5)
O30 C71 C72 122.2(10)
O30 C71 O29 116.2(9)
O30 C71 Th2 59.5(5)
C71 C72 C73 110.7(11)
C71 C72 C74 106.3(10)
C71 C72 C75 110.1(10)
C73 C72 C74 109.0(12)
C75 C72 C73 110.6(11)
C75 C72 C74 110.1(12)
C77 C76 Th1 168.5(8)
O31 C76 C77 119.5(11)
O31 C76 Th1 60.6(6)
O31 C76 C77A 119.5(11)
O32 C76 C77 118.7(11)
O32 C76 O31 121.7(11)
O32 C76 Th1 61.8(6)
O32 C76 C77A 118.7(11)
C77A C76 Th1 168.5(8)
C78 C77 C76 110.5(18)
C79 C77 C76 111.2(16)
C79 C77 C78 110.1(16)
C79 C77 C80 111.1(17)
C80 C77 C76 105.1(19)
C80 C77 C78 108.7(16)
F4 Cr1 F5 88.7(2)
F4 Cr1 O25 90.8(3)
F4 Cr1 O27 98.3(3)
F4 Cr1 O22 90.6(3)
F4 Cr1 O24 178.3(4)
F4 Cr1 O22A 90.6(3)
F4 Cr1 O24A 178.3(4)
F5 Cr1 O25 88.3(3)
F5 Cr1 O27 173.0(3)
F5 Cr1 O22 90.4(3)
F5 Cr1 O24 90.5(3)
F5 Cr1 O22A 90.4(3)
F5 Cr1 O24A 90.5(3)
O25 Cr1 O27 92.1(4)
O25 Cr1 O22 178.1(3)
O25 Cr1 O24 87.7(4)
O25 Cr1 O22A 178.1(3)
O25 Cr1 O24A 87.7(4)
O27 Cr1 O22 89.0(4)
O27 Cr1 O24 82.5(3)
O27 Cr1 O22A 89.0(4)
O27 Cr1 O24A 82.5(3)
O24 Cr1 O22 90.9(4)
O24A Cr1 O22A 90.9(4)
F8 Cr5 O6 87.3(8)
F8 Cr5 O11 88.9(10)
F9 Cr5 F8 90.8(13)
F9 Cr5 O6 91.5(8)
F9 Cr5 O8 95.2(11)
F9 Cr5 O9 90.8(7)
F9 Cr5 O11 176.1(8)
O8 Cr5 F8 174.0(9)
O8 Cr5 O6 91.7(7)
O8 Cr5 O11 85.1(8)
O9 Cr5 F8 90.9(8)
O9 Cr5 O6 177.1(8)
O9 Cr5 O8 89.8(8)
O9 Cr5 O11 93.1(6)
O11 Cr5 O6 84.6(8)
F8A Cr5 F9A 87(2)
F8A Cr5 O6A 91.9(12)
F8A Cr5 O8A 176.0(15)
F8A Cr5 O9A 91.0(12)
F8A Cr5 O11A 97.9(16)
F9A Cr5 O9A 87.8(11)
O6A Cr5 F9A 88.8(13)
O6A Cr5 O8A 91.7(11)
O6A Cr5 O9A 175.4(11)
O6A Cr5 O11A 91.8(12)
O8A Cr5 F9A 91.2(16)
O8A Cr5 O9A 85.3(11)
O8A Cr5 O11A 83.7(12)
O11A Cr5 F9A 175.0(16)
O11A Cr5 O9A 91.3(10)
F10 Cr6 O1 93.3(3)
F10 Cr6 O3 95.6(4)
F10 Cr6 O5 88.3(3)
F10 Cr6 F9 92.3(8)
F10 Cr6 O7 179.7(4)
F10 Cr6 O7A 179.7(4)
O1 Cr6 O5 178.2(4)
O1 Cr6 F9 88.3(7)
O1 Cr6 O7 86.4(4)
O1 Cr6 O7A 86.4(4)
O3 Cr6 O1 92.2(4)
O3 Cr6 O5 86.8(4)
O3 Cr6 F9 172.0(9)
O3 Cr6 O7 84.4(4)
O3 Cr6 O7A 84.4(4)
O5 Cr6 F9 92.4(7)
O5 Cr6 O7 92.0(4)
O5 Cr6 O7A 92.0(4)
O7 Cr6 F9 87.7(9)
F9A Cr6 F10 85.8(13)
F9A Cr6 O1 93.9(13)
F9A Cr6 O3 173.6(14)
F9A Cr6 O5 87.0(13)
F9A Cr6 O7A 94.3(13)
Th2 F1 Th1 105.92(19)
Th2 F2 Th1 104.35(19)
Th2 F3 Th1 101.26(18)
Cr1 F4 Th2 131.5(3)
Cr1 F5 Cr2 126.2(4)
Cr2A F5 Cr1 118.4(5)
Cr3 F6 Cr2 119.0(5)
Cr2A F6 Cr3A 122.9(6)
Cr4 F7 Cr3 121.9(4)
Cr3A F7 Cr4A 122.6(5)
Cr6 F10 Th1 132.5(3)
C1 O1 Cr6 135.5(7)
C1 O2 Th1 136.9(7)
C6 O3 Cr6 128.3(8)
C6 O4 Th1 142.6(7)
C11 O5 Cr6 134.5(8)
C61 O25 Cr1 128.5(7)
C61 O26 Th2 144.9(6)
C66 O27 Cr1 133.5(7)
C66 O28 Th2 140.0(7)
C71 O29 Th2 97.1(6)
C71 O30 Th2 94.9(6)
C76 O31 Th1 93.9(7)
C76 O32 Th1 92.9(7)
C76 Th1 Th2 100.4(2)
F1 Th1 C76 69.2(3)
F1 Th1 F2 65.57(18)
F1 Th1 F3 65.28(17)
F1 Th1 F10 128.6(2)
F1 Th1 O2 139.7(2)
F1 Th1 O4 143.6(2)
F1 Th1 O31 74.4(2)
F1 Th1 O32 72.0(2)
F1 Th1 Th2 36.87(12)
F2 Th1 C76 134.7(3)
F2 Th1 F3 62.21(18)
F2 Th1 F10 122.6(2)
F2 Th1 O2 74.5(2)
F2 Th1 O4 132.6(2)
F2 Th1 O31 133.2(2)
F2 Th1 O32 129.5(2)
F2 Th1 Th2 37.82(12)
F3 Th1 C76 97.7(3)
F3 Th1 O2 92.1(2)
F3 Th1 O4 147.9(2)
F3 Th1 O31 121.0(2)
F3 Th1 O32 76.3(3)
F3 Th1 Th2 39.36(12)
F10 Th1 C76 85.4(3)
F10 Th1 F3 75.53(19)
F10 Th1 O2 69.9(2)
F10 Th1 O4 73.1(2)
F10 Th1 O31 101.0(3)
F10 Th1 O32 67.3(2)
F10 Th1 Th2 114.89(14)
F12 Th1 C76 104.0(3)
F12 Th1 F1 86.0(2)
F12 Th1 F2 74.4(2)
F12 Th1 F3 134.7(2)
F12 Th1 F10 144.6(2)
F12 Th1 O2 88.2(2)
F12 Th1 O4 73.5(2)
F12 Th1 O31 79.7(3)
F12 Th1 O32 129.0(3)
F12 Th1 Th2 97.13(16)
O2 Th1 C76 150.2(3)
O2 Th1 O31 143.1(3)
O2 Th1 O32 137.3(3)
O2 Th1 Th2 104.98(17)
O4 Th1 C76 86.7(3)
O4 Th1 O2 70.7(3)
O4 Th1 O31 72.5(3)
O4 Th1 O32 97.8(3)
O4 Th1 Th2 169.50(19)
O31 Th1 C76 25.4(3)
O31 Th1 O32 50.5(3)
O31 Th1 Th2 111.0(2)
O32 Th1 C76 25.3(3)
O32 Th1 Th2 91.8(2)
C71 Th2 Th1 104.6(2)
F1 Th2 C71 75.1(3)
F1 Th2 F2 65.86(18)
F1 Th2 F3 65.57(17)
F1 Th2 F4 132.50(18)
F1 Th2 O26 136.8(2)
F1 Th2 O28 140.6(2)
F1 Th2 O29 81.5(2)
F1 Th2 O30 71.3(2)
F1 Th2 Th1 37.21(12)
F2 Th2 C71 140.5(3)
F2 Th2 F3 62.24(17)
F2 Th2 F4 108.51(18)
F2 Th2 O26 71.7(2)
F2 Th2 O28 143.2(2)
F2 Th2 O29 135.0(2)
F2 Th2 O30 132.7(2)
F2 Th2 Th1 37.83(12)
F3 Th2 C71 97.0(3)
F3 Th2 O26 101.9(2)
F3 Th2 O29 76.7(2)
F3 Th2 O30 116.1(2)
F3 Th2 Th1 39.38(12)
F4 Th2 C71 93.3(2)
F4 Th2 F3 70.63(17)
F4 Th2 O26 69.2(2)
F4 Th2 O29 71.3(2)
F4 Th2 O30 115.0(2)
F4 Th2 Th1 108.68(12)
F11 Th2 C71 100.0(3)
F11 Th2 F1 82.7(2)
F11 Th2 F2 81.1(2)
F11 Th2 F3 138.5(2)
F11 Th2 F4 144.7(2)
F11 Th2 O26 82.7(2)
F11 Th2 O28 79.4(2)
F11 Th2 O29 126.1(2)
F11 Th2 O30 74.4(2)
F11 Th2 Th1 99.43(16)
O26 Th2 C71 147.7(3)
O26 Th2 O29 138.2(2)
O26 Th2 O30 141.1(3)
O26 Th2 Th1 106.67(17)
O28 Th2 C71 73.9(3)
O28 Th2 F3 142.0(2)
O28 Th2 F4 73.1(2)
O28 Th2 O26 75.1(3)
O28 Th2 O29 81.2(3)
O28 Th2 O30 70.1(3)
O28 Th2 Th1 177.78(18)
O29 Th2 C71 26.1(3)
O29 Th2 O30 51.7(2)
O29 Th2 Th1 98.06(17)
O30 Th2 C71 25.6(3)
O30 Th2 Th1 107.78(18)
C13 C12 C11 110.5(14)
C14 C12 C11 106.1(16)
C14 C12 C13 108.8(15)
C14 C12 C15 110.6(16)
C15 C12 C11 112.2(15)
C15 C12 C13 108.6(16)
O7 C16 C17 115.8(12)
O7 C16 O8 125.9(16)
O8 C16 C17 118.3(15)
C18 C17 C16 106.4(15)
C19 C17 C16 111.1(15)
C19 C17 C18 111.0(15)
C19 C17 C20 114.4(16)
C20 C17 C16 108.5(16)
C20 C17 C18 105.0(14)
O9 C21 C22 117.0(15)
O10 C21 C22 119.3(16)
O10 C21 O9 124(2)
C23 C22 C21 104.5(15)
C24 C22 C21 111.1(14)
C24 C22 C23 110.0(14)
C24 C22 C25 108.9(13)
C25 C22 C21 111.4(16)
C25 C22 C23 110.9(14)
O11 C26 C27 118.8(19)
O12 C26 C27 114.0(19)
O12 C26 O11 127(3)
C28 C27 C26 106(2)
C29 C27 C26 112.0(18)
C29 C27 C28 110.5(18)
C29 C27 C30 109.7(17)
C30 C27 C26 108.3(18)
C30 C27 C28 110.2(18)
O15 C36 C37 116.6(13)
O15 C36 O16 126.7(16)
O16 C36 C37 116.3(14)
C36 C37 C38 109.3(15)
C39 C37 C36 109.3(18)
C39 C37 C38 109.3(17)
C39 C37 C40 111.4(18)
C40 C37 C36 109(2)
C40 C37 C38 108.6(17)
O17 C41 C42 119(2)
O18 C41 C42 116.6(19)
O18 C41 O17 124(2)
C41 C42 C43 106.9(19)
C44 C42 C41 111.9(15)
C44 C42 C43 108.0(14)
C44 C42 C45 110.3(14)
C45 C42 C41 110.4(17)
C45 C42 C43 109.1(15)
C48 C47 C46 108(3)
C49 C47 C46 108.0(18)
C49 C47 C48 111.3(18)
C49 C47 C50 109.4(17)
C50 C47 C46 111.2(18)
C50 C47 C48 108.8(18)
O21 C51 C52 114.3(17)
O21 C51 O22 124.7(19)
O22 C51 C52 120.8(16)
C53 C52 C51 106.1(18)
C54 C52 C51 109.5(18)
C54 C52 C53 110.4(16)
C54 C52 C55 109.7(16)
C55 C52 C51 110.7(19)
C55 C52 C53 110.3(16)
C58 C57 C56 101.7(17)
C58 C57 C59 110.4(17)
C58 C57 C60 113.1(18)
C59 C57 C56 111.6(16)
C59 C57 C60 108.3(16)
C60 C57 C56 111.7(17)
F5 Cr2 O21 89.9(7)
F5 Cr2 O23 90.8(7)
F6 Cr2 F5 86.7(6)
F6 Cr2 O18 89.9(7)
F6 Cr2 O20 95.6(7)
F6 Cr2 O21 92.8(6)
F6 Cr2 O23 176.6(9)
O18 Cr2 F5 87.5(7)
O18 Cr2 O20 95.5(8)
O18 Cr2 O21 176.1(9)
O18 Cr2 O23 87.7(8)
O20 Cr2 F5 176.2(9)
O20 Cr2 O21 86.9(9)
O20 Cr2 O23 87.1(9)
O21 Cr2 O23 89.5(8)
F6 Cr3 F7 87.1(4)
F6 Cr3 O14 178.5(5)
F6 Cr3 O16 90.8(5)
F6 Cr3 O17 92.7(6)
F6 Cr3 O19 93.1(6)
O14 Cr3 F7 92.2(6)
O16 Cr3 F7 88.0(6)
O16 Cr3 O14 90.4(7)
O17 Cr3 F7 88.6(6)
O17 Cr3 O14 86.0(6)
O17 Cr3 O16 175.0(9)
O19 Cr3 F7 179.3(6)
O19 Cr3 O14 87.7(7)
O19 Cr3 O16 91.3(6)
O19 Cr3 O17 92.1(7)
F7 Cr4 F8 86.7(9)
F7 Cr4 O10 89.6(5)
F7 Cr4 O12 178.2(5)
F7 Cr4 O13 93.2(6)
F7 Cr4 O15 92.0(5)
F8 Cr4 O10 89.0(9)
F8 Cr4 O12 93.5(10)
F8 Cr4 O15 88.6(9)
O10 Cr4 O12 92.2(6)
O10 Cr4 O15 177.0(7)
O12 Cr4 O15 86.2(5)
O13 Cr4 F8 178.4(9)
O13 Cr4 O10 89.4(6)
O13 Cr4 O12 86.7(7)
O13 Cr4 O15 93.0(6)
Cr4 F8 Cr5 122.2(13)
Cr5 F9 Cr6 120.6(15)
C11 O6 Cr5 125.9(14)
C16 O7 Cr6 132.1(9)
C16 O8 Cr5 129.8(15)
C21 O9 Cr5 136.7(15)
C21 O10 Cr4 129.2(14)
C26 O11 Cr5 126.3(19)
C26 O12 Cr4 134.8(16)
C31 O13 Cr4 128.6(10)
C31 O14 Cr3 132.8(10)
C36 O15 Cr4 133.4(11)
C36 O16 Cr3 127.6(13)
C41 O17 Cr3 132.3(16)
C41 O18 Cr2 125.7(17)
C46 O19 Cr3 124.3(10)
C46 O20 Cr2 132.0(15)
C51 O21 Cr2 136.7(16)
C51 O22 Cr1 133.4(11)
C56 O23 Cr2 134.0(12)
C56 O24 Cr1 137.4(7)
C13A C12A C11 116(2)
C14A C12A C11 107.0(17)
C14A C12A C13A 110.4(17)
C15A C12A C11 100.7(17)
C15A C12A C13A 110.7(18)
C15A C12A C14A 112.2(18)
O7A C16A C17A 117.4(13)
O7A C16A O8A 123(2)
O8A C16A C17A 119.7(15)
C18A C17A C16A 104(2)
C18A C17A C19A 110.0(17)
C19A C17A C16A 105.0(15)
C20A C17A C16A 112(2)
C20A C17A C18A 114.2(19)
C20A C17A C19A 110.8(17)
O9A C21A C22A 120(2)
O10A C21A C22A 120(2)
O10A C21A O9A 120(3)
C21A C22A C23A 108(2)
C21A C22A C24A 111(3)
C21A C22A C25A 110(2)
C24A C22A C23A 109.1(18)
C25A C22A C23A 109.9(18)
C25A C22A C24A 108.9(18)
O11A C26A C27A 119(2)
O11A C26A O12A 123(3)
O12A C26A C27A 118(2)
C26A C27A C28A 107(3)
C26A C27A C29A 105(3)
C26A C27A C30A 112(2)
C29A C27A C28A 111(2)
C30A C27A C28A 111(2)
C30A C27A C29A 110.3(19)
O15A C36A C37A 111(2)
O15A C36A O16A 124(3)
O16A C36A C37A 125(2)
C38A C37A C36A 108(2)
C39A C37A C36A 109(2)
C39A C37A C38A 110.7(19)
C40A C37A C36A 109(3)
C40A C37A C38A 111(2)
C40A C37A C39A 109.2(19)
O17A C41A C42A 120(4)
O17A C41A O18A 124(4)
O18A C41A C42A 116(3)
C41A C42A C43A 108(3)
C41A C42A C44A 110(3)
C41A C42A C45A 108(3)
C44A C42A C43A 110.0(19)
C44A C42A C45A 111(2)
C45A C42A C43A 110(2)
C48A C47A C46 106(2)
C49A C47A C46 107(3)
C49A C47A C48A 109.6(19)
C50A C47A C46 114(2)
C50A C47A C48A 111(2)
C50A C47A C49A 110(2)
O21A C51A C52A 116(3)
O22A C51A C52A 116(3)
O22A C51A O21A 126(3)
C51A C52A C53A 109(3)
C51A C52A C54A 105(3)
C51A C52A C55A 112(3)
C54A C52A C53A 109.2(19)
C54A C52A C55A 112(2)
C55A C52A C53A 109(2)
C56 C57A C59A 97.5(18)
C58A C57A C56 113.0(19)
C58A C57A C59A 111(3)
C60A C57A C56 111.8(18)
C60A C57A C58A 116(2)
C60A C57A C59A 106(2)
F5 Cr2A F6 86.5(9)
F5 Cr2A O18A 92.2(11)
F5 Cr2A O19A 173.7(14)
F5 Cr2A O23A 99.2(11)
F6 Cr2A O18A 90.4(9)
F6 Cr2A O19A 87.7(11)
O19A Cr2A O18A 90.2(13)
O21A Cr2A F5 91.2(10)
O21A Cr2A F6 86.6(10)
O21A Cr2A O18A 175.3(15)
O21A Cr2A O19A 86.1(13)
O21A Cr2A O23A 94.0(12)
O23A Cr2A F6 174.2(14)
O23A Cr2A O18A 88.6(13)
O23A Cr2A O19A 86.6(14)
F7 Cr3A F6 89.7(7)
F7 Cr3A O14A 93.4(8)
F7 Cr3A O16A 94.6(9)
F7 Cr3A O17A 89.6(9)
F7 Cr3A O20A 178.6(11)
O14A Cr3A F6 175.7(10)
O14A Cr3A O16A 94.4(11)
O14A Cr3A O17A 85.4(11)
O14A Cr3A O20A 85.3(10)
O16A Cr3A F6 88.3(8)
O16A Cr3A O20A 86.0(12)
O17A Cr3A F6 91.7(9)
O17A Cr3A O16A 175.8(13)
O17A Cr3A O20A 89.8(12)
O20A Cr3A F6 91.6(8)
F7 Cr4A F8A 93.2(13)
F7 Cr4A O13A 90.5(6)
F7 Cr4A O15A 88.7(7)
F8A Cr4A O13A 176.3(14)
O10A Cr4A F7 89.2(7)
O10A Cr4A F8A 93.7(14)
O10A Cr4A O12A 95.1(11)
O10A Cr4A O13A 86.5(10)
O10A Cr4A O15A 176.2(10)
O12A Cr4A F7 174.7(9)
O12A Cr4A F8A 89.6(14)
O12A Cr4A O13A 86.7(9)
O12A Cr4A O15A 86.8(10)
O15A Cr4A F8A 89.6(14)
O15A Cr4A O13A 90.4(10)
Cr5 F8A Cr4A 119(2)
Cr6 F9A Cr5 125(3)
C11 O6A Cr5 134(2)
C16A O7A Cr6 133.9(10)
C16A O8A Cr5 140(2)
C21A O9A Cr5 130(2)
C21A O10A Cr4A 136.7(19)
C26A O11A Cr5 134(3)
C26A O12A Cr4A 130(2)
C31 O13A Cr4A 135.4(13)
C31 O14A Cr3A 131.9(16)
C36A O15A Cr4A 131.1(18)
C36A O16A Cr3A 135(2)
C41A O17A Cr3A 136(3)
C41A O18A Cr2A 138(2)
C46 O19A Cr2A 135(2)
C46 O20A Cr3A 134.9(17)
C51A O21A Cr2A 128(2)
C51A O22A Cr1 136.8(17)
C56 O23A Cr2A 126.7(18)
C56 O24A Cr1 137.4(7)
N1 C85 C86 120.0(12)
N1 C85 C86A 120.3(17)
C85 N1 C81 113.0(14)
C85 N1 C81A 122.9(17)
N1 C81 C82A 115(2)
C81 C82A C83 108(3)
C85 C86 C87 112(2)
N1 C81A C82 112(3)
C81A C82 C84 107(3)
C85 C86A C87A 109(3)
C89 C88 N2 113.5(12)
C88 C89 C90 114.3(13)
N2 C91 C92 111.2(10)
C91 C92 C93 112.1(12)
C91 N2 C88 114.5(10)
O95 C94 C97 105(2)
O95 C96 C98 95(3)
C94 O95 C96 112(3)
C78A C77A C76 114(2)
C79A C77A C76 102.2(17)
C79A C77A C78A 112.3(19)
C79A C77A C80A 108.5(18)
C80A C77A C76 108.3(18)
C80A C77A C78A 110.7(18)

loop_
_geom_bond_atom_site_label_1
_geom_bond_atom_site_label_2
_geom_bond_distance
C1 C2 1.521(14)
C1 O1 1.251(13)
C1 O2 1.252(12)
C2 C3 1.524(12)
C2 C4 1.518(12)
C2 C5 1.502(12)
C6 C7 1.513(15)
C6 O3 1.239(15)
C6 O4 1.272(13)
C7 C8 1.524(12)
C7 C9 1.520(12)
C7 C10 1.503(12)
C11 O5 1.250(15)
C11 C12 1.574(18)
C11 O6 1.18(2)
C11 C12A 1.57(2)
C11 O6A 1.29(3)
C31 C32 1.530(14)
C31 O13 1.226(13)
C31 O14 1.269(13)
C31 O13A 1.260(15)
C31 O14A 1.218(15)
C32 C33 1.513(11)
C32 C34 1.485(13)
C32 C35 1.518(13)
C46 C47 1.54(3)
C46 O19 1.262(12)
C46 O20 1.253(13)
C46 C47A 1.59(3)
C46 O19A 1.256(15)
C46 O20A 1.254(15)
C56 C57 1.537(17)
C56 O23 1.269(19)
C56 O24 1.202(12)
C56 C57A 1.539(19)
C56 O23A 1.32(3)
C56 O24A 1.202(12)
C61 C62 1.492(17)
C61 O25 1.247(12)
C61 O26 1.243(12)
C62 C63 1.52(4)
C62 C64 1.44(4)
C62 C65 1.59(4)
C62 C63A 1.57(4)
C62 C64A 1.69(6)
C62 C65A 1.33(6)
C66 C67 1.525(13)
C66 O27 1.257(12)
C66 O28 1.241(12)
C67 C68 1.526(12)
C67 C69 1.518(12)
C67 C70 1.504(13)
C71 C72 1.492(14)
C71 O29 1.310(12)
C71 O30 1.280(13)
C71 Th2 2.951(9)
C72 C73 1.515(12)
C72 C74 1.518(13)
C72 C75 1.515(12)
C76 C77 1.544(15)
C76 O31 1.233(14)
C76 O32 1.226(15)
C76 Th1 2.865(11)
C76 C77A 1.544(15)
C77 C78 1.531(14)
C77 C79 1.509(14)
C77 C80 1.509(14)
Cr1 F4 1.919(5)
Cr1 F5 1.935(5)
Cr1 O25 1.942(8)
Cr1 O27 1.945(7)
Cr1 O22 1.985(8)
Cr1 O24 1.969(7)
Cr1 O22A 1.985(8)
Cr1 O24A 1.969(7)
Cr5 F8 1.99(3)
Cr5 F9 1.86(3)
Cr5 O6 2.033(17)
Cr5 O8 1.993(17)
Cr5 O9 1.911(17)
Cr5 O11 2.016(18)
Cr5 F8A 1.82(4)
Cr5 F9A 2.01(4)
Cr5 O6A 1.84(3)
Cr5 O8A 1.900(19)
Cr5 O9A 2.04(2)
Cr5 O11A 1.91(2)
Cr6 F10 1.912(6)
Cr6 O1 1.960(8)
Cr6 O3 1.949(9)
Cr6 O5 1.981(9)
Cr6 F9 2.02(3)
Cr6 O7 1.984(8)
Cr6 F9A 1.79(4)
Cr6 O7A 1.984(8)
F1 Th1 2.356(5)
F1 Th2 2.338(5)
F2 Th1 2.372(5)
F2 Th2 2.371(5)
F3 Th1 2.424(5)
F3 Th2 2.423(5)
F4 Th2 2.423(5)
F5 Cr2 1.951(14)
F5 Cr2A 1.88(2)
F6 Cr2 1.912(12)
F6 Cr3 1.893(11)
F6 Cr2A 1.986(19)
F6 Cr3A 1.992(14)
F7 Cr3 2.011(11)
F7 Cr4 1.848(9)
F7 Cr3A 1.820(15)
F7 Cr4A 1.980(10)
F10 Th1 2.389(6)
F11 Th2 2.221(5)
F12 Th1 2.202(6)
O2 Th1 2.449(7)
O4 Th1 2.433(7)
O26 Th2 2.462(6)
O28 Th2 2.409(7)
O29 Th2 2.488(8)
O30 Th2 2.551(8)
O31 Th1 2.503(8)
O32 Th1 2.528(8)
Th1 Th2 3.7464(4)
C12 C13 1.522(14)
C12 C14 1.508(14)
C12 C15 1.520(14)
C16 C17 1.553(17)
C16 O7 1.223(13)
C16 O8 1.233(14)
C17 C18 1.537(14)
C17 C19 1.484(14)
C17 C20 1.516(14)
C21 C22 1.54(2)
C21 O9 1.272(14)
C21 O10 1.271(15)
C22 C23 1.522(13)
C22 C24 1.513(14)
C22 C25 1.519(14)
C26 C27 1.55(3)
C26 O11 1.245(15)
C26 O12 1.244(15)
C27 C28 1.519(14)
C27 C29 1.504(15)
C27 C30 1.509(15)
C36 C37 1.51(2)
C36 O15 1.259(14)
C36 O16 1.265(14)
C37 C38 1.522(14)
C37 C39 1.507(15)
C37 C40 1.506(14)
C41 C42 1.52(3)
C41 O17 1.27(3)
C41 O18 1.26(3)
C42 C43 1.522(14)
C42 C44 1.511(14)
C42 C45 1.518(14)
C47 C48 1.528(15)
C47 C49 1.508(15)
C47 C50 1.516(15)
C51 C52 1.55(3)
C51 O21 1.280(15)
C51 O22 1.295(16)
C52 C53 1.527(14)
C52 C54 1.502(15)
C52 C55 1.507(14)
C57 C58 1.507(15)
C57 C59 1.510(15)
C57 C60 1.513(15)
Cr2 O18 1.93(2)
Cr2 O20 1.93(2)
Cr2 O21 1.97(2)
Cr2 O23 1.972(19)
Cr3 O14 1.985(15)
Cr3 O16 1.962(15)
Cr3 O17 1.956(16)
Cr3 O19 1.922(17)
Cr4 F8 1.90(2)
Cr4 O10 1.955(14)
Cr4 O12 1.957(14)
Cr4 O13 1.896(14)
Cr4 O15 1.960(13)
C12A C13A 1.522(15)
C12A C14A 1.508(15)
C12A C15A 1.506(15)
C16A C17A 1.542(18)
C16A O7A 1.212(15)
C16A O8A 1.217(15)
C17A C18A 1.513(15)
C17A C19A 1.516(14)
C17A C20A 1.495(15)
C21A C22A 1.46(4)
C21A O9A 1.271(16)
C21A O10A 1.267(16)
C22A C23A 1.524(14)
C22A C24A 1.517(15)
C22A C25A 1.511(15)
C26A C27A 1.46(4)
C26A O11A 1.242(16)
C26A O12A 1.245(16)
C27A C28A 1.520(15)
C27A C29A 1.508(15)
C27A C30A 1.507(15)
C36A C37A 1.52(3)
C36A O15A 1.245(16)
C36A O16A 1.249(16)
C37A C38A 1.515(15)
C37A C39A 1.514(15)
C37A C40A 1.506(15)
C41A C42A 1.50(4)
C41A O17A 1.23(4)
C41A O18A 1.25(5)
C42A C43A 1.518(15)
C42A C44A 1.505(15)
C42A C45A 1.508(15)
C47A C48A 1.521(15)
C47A C49A 1.518(16)
C47A C50A 1.506(15)
C51A C52A 1.50(5)
C51A O21A 1.273(18)
C51A O22A 1.10(4)
C52A C53A 1.526(15)
C52A C54A 1.505(15)
C52A C55A 1.505(15)
C57A C58A 1.51(4)
C57A C59A 1.58(4)
C57A C60A 1.49(3)
Cr2A O18A 2.02(3)
Cr2A O19A 2.00(3)
Cr2A O21A 1.87(3)
Cr2A O23A 1.92(3)
Cr3A O14A 1.91(2)
Cr3A O16A 1.94(3)
Cr3A O17A 1.93(3)
Cr3A O20A 1.97(2)
Cr4A F8A 2.00(3)
Cr4A O10A 1.93(2)
Cr4A O12A 1.96(2)
Cr4A O13A 2.010(19)
Cr4A O15A 1.98(2)
C85 N1 1.405(12)
C85 C86 1.489(17)
C85 C86A 1.493(18)
N1 C81 1.456(17)
N1 C81A 1.49(3)
C81 C82A 1.521(18)
C82A C83 1.544(19)
C86 C87 1.539(18)
C81A C82 1.535(19)
C82 C84 1.551(19)
C86A C87A 1.538(19)
C88 C89 1.454(15)
C88 N2 1.480(13)
C89 C90 1.548(16)
C91 C92 1.512(14)
C91 N2 1.436(12)
C92 C93 1.539(15)
C94 C97 1.70(4)
C94 O95 1.43(4)
C96 C98 1.72(6)
C96 O95 1.59(4)
C77A C78A 1.514(15)
C77A C79A 1.511(15)
C77A C80A 1.512(15)
